data_1550979
loop_
_publ_author_name
'Kiernicki, John J.'
'Shanahan, James P.'
'Zeller, Matthias'
'Szymczak, Nathaniel K.'

_publ_section_title
;
 Tuning ligand field strength with pendent Lewis acids: access to high
 spin iron hydrides
;
_journal_name_full 'Chemical Science'
_journal_paper_doi 10.1039/C9SC00561G
_journal_year 2019
_chemical_formula_moiety 'C106 H146 B4 Fe N10 O4, 2(C16 H32 K O7), 2(C4 H8 O)'
_chemical_formula_sum 'C146 H226 B4 Fe K2 N10 O20'
_chemical_formula_weight 2618.64
_chemical_properties_physical Air-sensitive,Moisture-sensitive,Hygroscopic
_space_group_crystal_system monoclinic
_space_group_IT_number 15
_space_group_name_Hall '-C 2yc'
_space_group_name_H-M_alt 'C 1 2/c 1'
_symmetry_space_group_name_Hall '-C 2yc'
_symmetry_space_group_name_H-M 'C 1 2/c 1'
_atom_sites_solution_hydrogens geom
_atom_sites_solution_primary direct
_atom_sites_solution_secondary difmap
_audit_creation_method SHELXL-2017/1
_audit_update_record
;
2018-12-10 deposited with the CCDC.    2019-04-26 downloaded from the CCDC.
;
_cell_angle_alpha 90
_cell_angle_beta 100.1660(10)
_cell_angle_gamma 90
_cell_formula_units_Z 4
_cell_length_a 33.6410(7)
_cell_length_b 16.3704(3)
_cell_length_c 27.3584(6)
_cell_measurement_reflns_used 9866
_cell_measurement_temperature 150(2)
_cell_measurement_theta_max 74.5865
_cell_measurement_theta_min 4.9241
_cell_volume 14830.2(5)
_computing_cell_refinement 'SAINT V8.37A (Bruker, 2016)'
_computing_data_collection 'Apex3 v2016.9-0 (Bruker, 2016)'
_computing_data_reduction 'SAINT V8.37A (Bruker, 2016)'
_computing_structure_refinement
;  
SHELXL-2017/1 (Sheldrick, 2015, 2017), 
SHELXLE Rev859 (H\"ubschle et al., 2011)
;
_computing_structure_solution 'SHELXS-97 (Sheldrick, 2008)'
_diffrn_ambient_temperature 150(2)
_diffrn_measured_fraction_theta_full 0.966
_diffrn_measured_fraction_theta_max 0.955
_diffrn_measurement_device_type 'Bruker AXS D8 Quest CMOS diffractometer'
_diffrn_measurement_method 'omega and phi scans'
_diffrn_radiation_monochromator 'laterally graded multilayer (Goebel) mirror'
_diffrn_radiation_type CuK\a
_diffrn_radiation_wavelength 1.54178
_diffrn_reflns_av_R_equivalents 0.0395
_diffrn_reflns_av_unetI/netI 0.0473
_diffrn_reflns_Laue_measured_fraction_full 0.966
_diffrn_reflns_Laue_measured_fraction_max 0.955
_diffrn_reflns_limit_h_max 40
_diffrn_reflns_limit_h_min -42
_diffrn_reflns_limit_k_max 20
_diffrn_reflns_limit_k_min -20
_diffrn_reflns_limit_l_max 34
_diffrn_reflns_limit_l_min -32
_diffrn_reflns_number 39390
_diffrn_reflns_point_group_measured_fraction_full 0.966
_diffrn_reflns_point_group_measured_fraction_max 0.955
_diffrn_reflns_theta_full 67.679
_diffrn_reflns_theta_max 74.683
_diffrn_reflns_theta_min 5.572
_diffrn_source 'I-mu-S microsource X-ray tube'
_exptl_absorpt_coefficient_mu 1.835
_exptl_absorpt_correction_T_max 0.7538
_exptl_absorpt_correction_T_min 0.4418
_exptl_absorpt_correction_type multi-scan
_exptl_absorpt_process_details
;
 SADABS 2016/2: Krause, L., Herbst-Irmer, R., Sheldrick G.M. & Stalke D.,
 J. Appl. Cryst. 48 (2015) 3-10
;
_exptl_crystal_colour yellow
_exptl_crystal_density_diffrn 1.173
_exptl_crystal_description plate
_exptl_crystal_F_000 5664
_exptl_crystal_recrystallization_method 'Re-crystallisation from solvent'
_exptl_crystal_size_max 0.350
_exptl_crystal_size_mid 0.280
_exptl_crystal_size_min 0.130
_refine_diff_density_max 1.502
_refine_diff_density_min -0.862
_refine_diff_density_rms 0.061
_refine_ls_extinction_method none
_refine_ls_goodness_of_fit_ref 1.052
_refine_ls_hydrogen_treatment constr
_refine_ls_matrix_type full
_refine_ls_number_parameters 1109
_refine_ls_number_reflns 14541
_refine_ls_number_restraints 1008
_refine_ls_restrained_S_all 1.049
_refine_ls_R_factor_all 0.0755
_refine_ls_R_factor_gt 0.0728
_refine_ls_shift/su_max 0.001
_refine_ls_shift/su_mean 0.000
_refine_ls_structure_factor_coef Fsqd
_refine_ls_weighting_details 'w=1/[\s^2^(Fo^2^)+(0.1402P)^2^+15.7177P] where P=(Fo^2^+2Fc^2^)/3'
_refine_ls_weighting_scheme calc
_refine_ls_wR_factor_gt 0.2145
_refine_ls_wR_factor_ref 0.2176
_reflns_Friedel_coverage 0.000
_reflns_number_gt 13474
_reflns_number_total 14541
_reflns_threshold_expression 'I > 2\s(I)'
_cod_data_source_file c9sc00561g2.cif
_cod_data_source_block JK337_0m
_cod_database_code 1550979
_shelx_shelxl_version_number 2017/1
_shelx_space_group_comment
;
The symmetry employed for this shelxl refinement is uniquely defined
by the following loop, which should always be used as a source of
symmetry information in preference to the above space-group names.
They are only intended as comments.
;
_shelx_estimated_absorpt_t_min 0.566
_shelx_estimated_absorpt_t_max 0.796

loop_
_space_group_symop_operation_xyz
'x, y, z'
'-x, y, -z+1/2'
'x+1/2, y+1/2, z'
'-x+1/2, y+1/2, -z+1/2'
'-x, -y, -z'
'x, -y, z-1/2'
'-x+1/2, -y+1/2, -z'
'x+1/2, -y+1/2, z-1/2'

loop_
_atom_site_label
_atom_site_type_symbol
_atom_site_fract_x
_atom_site_fract_y
_atom_site_fract_z
_atom_site_U_iso_or_equiv
_atom_site_adp_type
_atom_site_occupancy
_atom_site_site_symmetry_order
_atom_site_calc_flag
_atom_site_refinement_flags_posn
_atom_site_refinement_flags_adp
_atom_site_refinement_flags_occupancy
_atom_site_disorder_assembly
_atom_site_disorder_group
Fe1 Fe 0.000000 0.64759(3) 0.250000 0.02411(14) Uani 1 2 d S T P . .
K1 K 0.31533(2) 0.46844(4) 0.34842(2) 0.05231(18) Uani 1 1 d . . . . .
O3 O 0.28225(7) 0.57975(15) 0.27341(8) 0.0583(5) Uani 1 1 d . . . . .
O4 O 0.34057(6) 0.63083(11) 0.35451(7) 0.0485(4) Uani 1 1 d . . . . .
O5 O 0.36393(7) 0.52051(12) 0.43305(7) 0.0506(5) Uani 1 1 d . . . . .
O6 O 0.37175(9) 0.36000(13) 0.40510(10) 0.0712(7) Uani 1 1 d . . . . .
O7 O 0.31495(9) 0.30145(15) 0.32574(11) 0.0740(7) Uani 1 1 d . . . . .
O8 O 0.27555(7) 0.41263(16) 0.25664(9) 0.0641(6) Uani 1 1 d . . . . .
N1 N -0.01348(5) 0.64576(10) 0.17026(7) 0.0271(4) Uani 1 1 d . . . . .
N2 N -0.04465(6) 0.54617(12) 0.22869(7) 0.0326(4) Uani 1 1 d . . . . .
N3 N -0.05905(7) 0.48136(13) 0.25098(8) 0.0446(5) Uani 1 1 d . . . . .
N4 N 0.03539(5) 0.74963(11) 0.22344(6) 0.0278(4) Uani 1 1 d . . . . .
N5 N 0.05524(5) 0.81660(11) 0.24352(7) 0.0303(4) Uani 1 1 d . . . . .
C1 C -0.03688(7) 0.58646(14) 0.14638(8) 0.0318(4) Uani 1 1 d . . . . .
C2 C -0.04510(7) 0.58175(15) 0.09495(9) 0.0375(5) Uani 1 1 d . . . . .
H2 H -0.061684 0.539401 0.078668 0.045 Uiso 1 1 calc R U . . .
C3 C -0.02860(8) 0.64009(16) 0.06794(9) 0.0386(5) Uani 1 1 d . . . . .
H3 H -0.033857 0.638199 0.032683 0.046 Uiso 1 1 calc R U . . .
C4 C -0.00451(7) 0.70102(15) 0.09217(8) 0.0354(5) Uani 1 1 d . . . . .
H4 H 0.007227 0.741058 0.073972 0.042 Uiso 1 1 calc R U . . .
C5 C 0.00223(6) 0.70263(13) 0.14365(8) 0.0284(4) Uani 1 1 d . . . . .
C6 C -0.05144(8) 0.52862(15) 0.17992(9) 0.0379(5) Uani 1 1 d . . . . .
C7 C -0.0713(7) 0.4576(9) 0.1730(6) 0.056(3) Uani 0.596(18) 1 d D U P A 1
H7 H -0.080028 0.432275 0.141741 0.067 Uiso 0.596(18) 1 calc R U P A 1
C8 C -0.0773(5) 0.4265(7) 0.2180(5) 0.057(2) Uani 0.596(18) 1 d D U P A 1
C9 C -0.0983(4) 0.3475(6) 0.2293(3) 0.073(2) Uani 0.596(18) 1 d D U P A 1
C10 C -0.1142(5) 0.3047(8) 0.1781(4) 0.100(4) Uani 0.596(18) 1 d D U P A 1
H10A H -0.133689 0.340465 0.157507 0.150 Uiso 0.596(18) 1 calc R U P A 1
H10B H -0.127363 0.253031 0.183898 0.150 Uiso 0.596(18) 1 calc R U P A 1
H10C H -0.091465 0.293834 0.161065 0.150 Uiso 0.596(18) 1 calc R U P A 1
C11 C -0.1342(4) 0.3661(8) 0.2545(4) 0.085(3) Uani 0.596(18) 1 d D U P A 1
H11A H -0.152574 0.403650 0.233677 0.128 Uiso 0.596(18) 1 calc R U P A 1
H11B H -0.124554 0.391399 0.286852 0.128 Uiso 0.596(18) 1 calc R U P A 1
H11C H -0.148422 0.315260 0.259055 0.128 Uiso 0.596(18) 1 calc R U P A 1
C12 C -0.0680(5) 0.2908(6) 0.2606(5) 0.090(3) Uani 0.596(18) 1 d D U P A 1
H12A H -0.046921 0.275546 0.241680 0.135 Uiso 0.596(18) 1 calc R U P A 1
H12B H -0.081879 0.241478 0.268963 0.135 Uiso 0.596(18) 1 calc R U P A 1
H12C H -0.055679 0.318866 0.291135 0.135 Uiso 0.596(18) 1 calc R U P A 1
C7B C -0.0676(10) 0.4468(13) 0.1682(8) 0.053(3) Uani 0.404(18) 1 d D U P A 2
H7B H -0.074317 0.420227 0.136926 0.063 Uiso 0.404(18) 1 calc R U P A 2
C8B C -0.0704(7) 0.4186(10) 0.2150(8) 0.062(3) Uani 0.404(18) 1 d D U P A 2
C9B C -0.0814(5) 0.3329(9) 0.2307(5) 0.075(3) Uani 0.404(18) 1 d D U P A 2
C10B C -0.0915(7) 0.2840(9) 0.1810(5) 0.095(4) Uani 0.404(18) 1 d D U P A 2
H10D H -0.110538 0.315335 0.156911 0.142 Uiso 0.404(18) 1 calc R U P A 2
H10E H -0.103639 0.231416 0.187227 0.142 Uiso 0.404(18) 1 calc R U P A 2
H10F H -0.066641 0.274505 0.167841 0.142 Uiso 0.404(18) 1 calc R U P A 2
C11B C -0.1187(6) 0.3345(12) 0.2548(7) 0.093(4) Uani 0.404(18) 1 d D U P A 2
H11D H -0.140734 0.361922 0.232606 0.139 Uiso 0.404(18) 1 calc R U P A 2
H11E H -0.112684 0.364210 0.286309 0.139 Uiso 0.404(18) 1 calc R U P A 2
H11F H -0.126728 0.278441 0.260926 0.139 Uiso 0.404(18) 1 calc R U P A 2
C12B C -0.0473(6) 0.2902(9) 0.2649(7) 0.092(4) Uani 0.404(18) 1 d D U P A 2
H12D H -0.024493 0.282099 0.247499 0.138 Uiso 0.404(18) 1 calc R U P A 2
H12E H -0.056662 0.237082 0.274870 0.138 Uiso 0.404(18) 1 calc R U P A 2
H12F H -0.038566 0.323835 0.294523 0.138 Uiso 0.404(18) 1 calc R U P A 2
C13 C -0.05772(8) 0.48487(16) 0.30485(9) 0.0427(6) Uani 1 1 d . . . . .
H13A H -0.029611 0.495744 0.321410 0.051 Uiso 1 1 calc R U . . .
H13B H -0.065684 0.430972 0.316407 0.051 Uiso 1 1 calc R U . . .
C14 C -0.08509(8) 0.54985(16) 0.32038(9) 0.0401(5) Uani 1 1 d . . . . .
H14A H -0.113286 0.539340 0.303984 0.048 Uiso 1 1 calc R U . . .
H14B H -0.077063 0.604060 0.309357 0.048 Uiso 1 1 calc R U . . .
C15 C -0.08280(8) 0.55062(15) 0.37707(9) 0.0379(5) Uani 1 1 d . . . . .
H15A H -0.095265 0.601925 0.386169 0.045 Uiso 1 1 calc R U . . .
H15B H -0.053971 0.551880 0.392902 0.045 Uiso 1 1 calc R U . . .
B1 B -0.10449(8) 0.47384(17) 0.40077(10) 0.0367(6) Uani 1 1 d . . . . .
C16 C -0.10275(7) 0.47920(15) 0.46093(9) 0.0382(5) Uani 1 1 d . . . . .
H16 H -0.073775 0.483171 0.477238 0.046 Uiso 1 1 calc R U . . .
C17 C -0.12468(8) 0.55734(17) 0.47382(11) 0.0470(6) Uani 1 1 d . . . . .
H17A H -0.124880 0.557513 0.509962 0.056 Uiso 1 1 calc R U . . .
H17B H -0.108950 0.605470 0.466390 0.056 Uiso 1 1 calc R U . . .
C18 C -0.16836(9) 0.56682(19) 0.44613(13) 0.0550(7) Uani 1 1 d . . . . .
H18A H -0.186099 0.531905 0.462571 0.066 Uiso 1 1 calc R U . . .
H18B H -0.176854 0.624194 0.449301 0.066 Uiso 1 1 calc R U . . .
C19 C -0.17485(9) 0.54474(19) 0.39121(13) 0.0555(7) Uani 1 1 d . . . . .
H19A H -0.165984 0.591451 0.372806 0.067 Uiso 1 1 calc R U . . .
H19B H -0.204162 0.537306 0.379303 0.067 Uiso 1 1 calc R U . . .
C20 C -0.15300(8) 0.46816(17) 0.37819(10) 0.0440(6) Uani 1 1 d . . . . .
H20 H -0.156223 0.465098 0.341191 0.053 Uiso 1 1 calc R U . . .
C21 C -0.17015(8) 0.38902(18) 0.39644(10) 0.0465(6) Uani 1 1 d . . . . .
H21A H -0.199609 0.387712 0.383949 0.056 Uiso 1 1 calc R U . . .
H21B H -0.158052 0.342050 0.381594 0.056 Uiso 1 1 calc R U . . .
C22 C -0.16292(8) 0.37775(17) 0.45288(10) 0.0430(6) Uani 1 1 d . . . . .
H22A H -0.182726 0.411520 0.466646 0.052 Uiso 1 1 calc R U . . .
H22B H -0.168110 0.319914 0.460259 0.052 Uiso 1 1 calc R U . . .
C23 C -0.12047(8) 0.40041(16) 0.47941(9) 0.0403(5) Uani 1 1 d . . . . .
H23A H -0.102068 0.354524 0.475702 0.048 Uiso 1 1 calc R U . . .
H23B H -0.121028 0.406550 0.515281 0.048 Uiso 1 1 calc R U . . .
O1 O -0.0877(4) 0.3915(9) 0.3881(9) 0.0391(18) Uani 0.687(14) 1 d D U P B 1
C24 C -0.0528(3) 0.3604(6) 0.4094(6) 0.0471(15) Uani 0.687(14) 1 d D U P B 1
C25 C -0.0493(2) 0.2743(4) 0.4089(3) 0.0612(14) Uani 0.687(14) 1 d D U P B 1
H25 H -0.071572 0.242581 0.393187 0.073 Uiso 0.687(14) 1 calc R U P B 1
C26 C -0.0148(2) 0.2358(4) 0.4303(4) 0.0771(17) Uani 0.687(14) 1 d D U P B 1
H26 H -0.013278 0.177862 0.429147 0.092 Uiso 0.687(14) 1 calc R U P B 1
C27 C 0.0189(2) 0.2809(5) 0.4544(4) 0.0783(17) Uani 0.687(14) 1 d D U P B 1
H27 H 0.042604 0.253585 0.470425 0.094 Uiso 0.687(14) 1 calc R U P B 1
C28 C 0.0169(3) 0.3671(5) 0.4544(5) 0.0621(15) Uani 0.687(14) 1 d D U P B 1
H28 H 0.039708 0.398747 0.468463 0.074 Uiso 0.687(14) 1 calc R U P B 1
C29 C -0.0190(4) 0.4045(5) 0.4335(7) 0.0446(13) Uani 0.687(14) 1 d D U P B 1
H29 H -0.020968 0.462241 0.435549 0.053 Uiso 0.687(14) 1 calc R U P B 1
O1B O -0.0846(9) 0.391(2) 0.385(2) 0.042(3) Uani 0.313(14) 1 d D U P B 2
C24B C -0.0505(8) 0.3555(13) 0.4052(14) 0.051(2) Uani 0.313(14) 1 d D U P B 2
C25B C -0.0469(5) 0.2738(10) 0.3897(7) 0.070(2) Uani 0.313(14) 1 d D U P B 2
H25B H -0.068895 0.248170 0.368704 0.084 Uiso 0.313(14) 1 calc R U P B 2
C26B C -0.0132(5) 0.2331(9) 0.4044(8) 0.083(2) Uani 0.313(14) 1 d D U P B 2
H26B H -0.011753 0.177588 0.394718 0.099 Uiso 0.313(14) 1 calc R U P B 2
C27B C 0.0204(5) 0.2685(10) 0.4336(8) 0.080(2) Uani 0.313(14) 1 d D U P B 2
H27B H 0.045073 0.238981 0.440969 0.096 Uiso 0.313(14) 1 calc R U P B 2
C28B C 0.0179(8) 0.3476(12) 0.4520(12) 0.065(3) Uani 0.313(14) 1 d D U P B 2
H28B H 0.039006 0.369804 0.475933 0.078 Uiso 0.313(14) 1 calc R U P B 2
C29B C -0.0167(9) 0.3927(14) 0.4340(17) 0.051(3) Uani 0.313(14) 1 d D U P B 2
H29B H -0.017375 0.449368 0.441254 0.062 Uiso 0.313(14) 1 calc R U P B 2
C30 C 0.02624(6) 0.76384(14) 0.17459(8) 0.0294(4) Uani 1 1 d . . . . .
C31 C 0.04018(7) 0.84040(15) 0.16316(9) 0.0359(5) Uani 1 1 d D . . . .
H31 H 0.037584 0.864676 0.131215 0.043 Uiso 1 1 calc R U . . .
C32 C 0.05863(7) 0.87384(15) 0.20798(9) 0.0346(5) Uani 1 1 d D . . . .
C33 C 0.07826(8) 0.95736(15) 0.21757(10) 0.0422(6) Uani 1 1 d D . . . .
C34 C 0.07704(10) 0.99925(19) 0.16659(12) 0.0550(7) Uani 1 1 d D . . . .
H34A H 0.090330 0.964162 0.145312 0.083 Uiso 1 1 calc R U . . .
H34B H 0.091136 1.051810 0.171374 0.083 Uiso 1 1 calc R U . . .
H34C H 0.048898 1.008280 0.150815 0.083 Uiso 1 1 calc R U . . .
C35 C 0.05494(10) 1.01036(18) 0.24813(14) 0.0576(7) Uani 1 1 d D . . . .
H35A H 0.027087 1.016695 0.230577 0.086 Uiso 1 1 calc R U . . .
H35B H 0.067783 1.064160 0.253152 0.086 Uiso 1 1 calc R U . . .
H35C H 0.054870 0.984475 0.280415 0.086 Uiso 1 1 calc R U . . .
C36 C 0.12260(8) 0.95048(18) 0.24231(12) 0.0501(7) Uani 1 1 d D . . . .
H36A H 0.136304 0.910955 0.224099 0.075 Uiso 1 1 calc R U . . .
H36B H 0.124263 0.932120 0.276703 0.075 Uiso 1 1 calc R U . . .
H36C H 0.135643 1.003955 0.241966 0.075 Uiso 1 1 calc R U . . .
C37 C 0.07177(6) 0.81493(14) 0.29682(8) 0.0315(4) Uani 1 1 d . . . . .
H37A H 0.049635 0.804357 0.315506 0.038 Uiso 1 1 calc R U . . .
H37B H 0.083500 0.869013 0.307136 0.038 Uiso 1 1 calc R U . . .
C38 C 0.10401(7) 0.74984(15) 0.30974(8) 0.0351(5) Uani 1 1 d . . . . .
H38A H 0.126722 0.761624 0.292207 0.042 Uiso 1 1 calc R U . . .
H38B H 0.092637 0.695960 0.298306 0.042 Uiso 1 1 calc R U . . .
C39 C 0.11979(7) 0.74662(16) 0.36593(8) 0.0369(5) Uani 1 1 d . . . . .
H39A H 0.136458 0.696780 0.373182 0.044 Uiso 1 1 calc R U . . .
H39B H 0.096338 0.740936 0.383017 0.044 Uiso 1 1 calc R U . . .
B2 B 0.14665(8) 0.82504(19) 0.39002(10) 0.0372(6) Uani 1 1 d . . . . .
C40 C 0.18423(8) 0.84731(16) 0.36205(9) 0.0411(6) Uani 1 1 d . . . . .
H40 H 0.172796 0.857853 0.326330 0.049 Uiso 1 1 calc R U . . .
C41 C 0.20492(9) 0.9265(2) 0.38375(11) 0.0532(7) Uani 1 1 d . . . . .
H41A H 0.185937 0.972542 0.374712 0.064 Uiso 1 1 calc R U . . .
H41B H 0.228738 0.936588 0.367900 0.064 Uiso 1 1 calc R U . . .
C42 C 0.21880(10) 0.9269(2) 0.44056(12) 0.0581(8) Uani 1 1 d . . . . .
H42A H 0.244316 0.895668 0.448722 0.070 Uiso 1 1 calc R U . . .
H42B H 0.224509 0.983873 0.451718 0.070 Uiso 1 1 calc R U . . .
C43 C 0.18799(9) 0.8904(2) 0.46930(10) 0.0549(7) Uani 1 1 d . . . . .
H43A H 0.166479 0.931259 0.470413 0.066 Uiso 1 1 calc R U . . .
H43B H 0.201573 0.880207 0.503906 0.066 Uiso 1 1 calc R U . . .
C44 C 0.16818(7) 0.81038(19) 0.44784(9) 0.0444(6) Uani 1 1 d . . . . .
H44 H 0.146727 0.795299 0.467276 0.053 Uiso 1 1 calc R U . . .
C45 C 0.19825(8) 0.7388(2) 0.45087(10) 0.0481(6) Uani 1 1 d . . . . .
H45A H 0.212794 0.734526 0.485540 0.058 Uiso 1 1 calc R U . . .
H45B H 0.182661 0.687665 0.443156 0.058 Uiso 1 1 calc R U . . .
C46 C 0.22963(8) 0.7440(2) 0.41657(11) 0.0510(7) Uani 1 1 d . . . . .
H46A H 0.251611 0.781078 0.431834 0.061 Uiso 1 1 calc R U . . .
H46B H 0.241542 0.689199 0.414168 0.061 Uiso 1 1 calc R U . . .
C47 C 0.21286(8) 0.7746(2) 0.36405(10) 0.0474(6) Uani 1 1 d . . . . .
H47A H 0.235778 0.790108 0.347728 0.057 Uiso 1 1 calc R U . . .
H47B H 0.198375 0.729053 0.344755 0.057 Uiso 1 1 calc R U . . .
O2 O 0.12183(15) 0.9066(3) 0.3818(2) 0.0396(9) Uani 0.790(6) 1 d D U P C 1
C48 C 0.09030(12) 0.9290(3) 0.40173(15) 0.0426(9) Uani 0.790(6) 1 d D U P C 1
C49 C 0.07057(11) 0.8802(3) 0.43219(17) 0.0464(9) Uani 0.790(6) 1 d D U P C 1
H49 H 0.079883 0.826402 0.440590 0.056 Uiso 0.790(6) 1 calc R U P C 1
C50 C 0.03716(13) 0.9111(4) 0.45016(16) 0.0581(10) Uani 0.790(6) 1 d D U P C 1
H50 H 0.024147 0.877487 0.470846 0.070 Uiso 0.790(6) 1 calc R U P C 1
C51 C 0.02276(16) 0.9874(4) 0.43905(19) 0.0661(13) Uani 0.790(6) 1 d D U P C 1
H51 H -0.000104 1.006779 0.451554 0.079 Uiso 0.790(6) 1 calc R U P C 1
C52 C 0.04239(16) 1.0379(4) 0.40840(19) 0.0714(13) Uani 0.790(6) 1 d D U P C 1
H52 H 0.032692 1.091567 0.400327 0.086 Uiso 0.790(6) 1 calc R U P C 1
C53 C 0.07532(15) 1.0092(3) 0.39046(16) 0.0580(10) Uani 0.790(6) 1 d D U P C 1
H53 H 0.088340 1.043541 0.370160 0.070 Uiso 0.790(6) 1 calc R U P C 1
O2B O 0.1159(6) 0.8919(13) 0.3898(8) 0.042(3) Uani 0.210(6) 1 d D U P C 2
C48B C 0.0845(5) 0.9008(11) 0.4130(6) 0.045(2) Uani 0.210(6) 1 d D U P C 2
C49B C 0.0729(4) 0.8427(11) 0.4451(6) 0.049(2) Uani 0.210(6) 1 d D U P C 2
H49B H 0.087359 0.793009 0.452363 0.058 Uiso 0.210(6) 1 calc R U P C 2
C50B C 0.0385(4) 0.8613(11) 0.4664(6) 0.057(3) Uani 0.210(6) 1 d D U P C 2
H50B H 0.029454 0.823053 0.488244 0.068 Uiso 0.210(6) 1 calc R U P C 2
C51B C 0.0180(5) 0.9332(12) 0.4562(6) 0.064(3) Uani 0.210(6) 1 d D U P C 2
H51B H -0.004690 0.944145 0.471527 0.077 Uiso 0.210(6) 1 calc R U P C 2
C52B C 0.0297(6) 0.9925(15) 0.4230(7) 0.063(2) Uani 0.210(6) 1 d D U P C 2
H52B H 0.015279 1.042234 0.416068 0.076 Uiso 0.210(6) 1 calc R U P C 2
C53B C 0.0626(5) 0.9747(11) 0.4017(6) 0.058(2) Uani 0.210(6) 1 d D U P C 2
H53B H 0.070932 1.012317 0.378978 0.070 Uiso 0.210(6) 1 calc R U P C 2
C54 C 0.30579(11) 0.65026(18) 0.27243(13) 0.0570(8) Uani 1 1 d . . . . .
H54A H 0.290935 0.690862 0.249312 0.068 Uiso 1 1 calc R U . . .
H54B H 0.331223 0.636499 0.260797 0.068 Uiso 1 1 calc R U . . .
C55 C 0.31491(11) 0.6848(2) 0.32344(13) 0.0611(8) Uani 1 1 d . . . . .
H55A H 0.328211 0.738649 0.322716 0.073 Uiso 1 1 calc R U . . .
H55B H 0.289532 0.692656 0.336470 0.073 Uiso 1 1 calc R U . . .
C56 C 0.34653(11) 0.65507(18) 0.40493(12) 0.0548(7) Uani 1 1 d . . . . .
H56A H 0.320831 0.650347 0.417638 0.066 Uiso 1 1 calc R U . . .
H56B H 0.355361 0.712811 0.407971 0.066 Uiso 1 1 calc R U . . .
C57 C 0.37780(10) 0.60199(18) 0.43472(11) 0.0535(7) Uani 1 1 d . . . . .
H57A H 0.403175 0.605058 0.421183 0.064 Uiso 1 1 calc R U . . .
H57B H 0.383440 0.621221 0.469564 0.064 Uiso 1 1 calc R U . . .
C58 C 0.39269(12) 0.4683(2) 0.46195(12) 0.0619(8) Uani 1 1 d . . . . .
H58A H 0.396876 0.484830 0.497304 0.074 Uiso 1 1 calc R U . . .
H58B H 0.418895 0.471722 0.450344 0.074 Uiso 1 1 calc R U . . .
C59 C 0.37640(16) 0.3821(2) 0.45609(14) 0.0766(11) Uani 1 1 d . . . . .
H59A H 0.395341 0.344032 0.476515 0.092 Uiso 1 1 calc R U . . .
H59B H 0.350037 0.378981 0.467333 0.092 Uiso 1 1 calc R U . . .
C60 C 0.3645(2) 0.2755(2) 0.39626(19) 0.1018(18) Uani 1 1 d . . . . .
H60A H 0.342981 0.256701 0.414068 0.122 Uiso 1 1 calc R U . . .
H60B H 0.389335 0.244075 0.408870 0.122 Uiso 1 1 calc R U . . .
C61 C 0.35186(17) 0.2608(2) 0.34165(19) 0.0887(14) Uani 1 1 d . . . . .
H61A H 0.372679 0.282005 0.323488 0.106 Uiso 1 1 calc R U . . .
H61B H 0.348605 0.201555 0.334983 0.106 Uiso 1 1 calc R U . . .
C62 C 0.29623(13) 0.2780(2) 0.27756(15) 0.0731(11) Uani 1 1 d . . . . .
H62A H 0.287000 0.220552 0.277797 0.088 Uiso 1 1 calc R U . . .
H62B H 0.315696 0.282213 0.254434 0.088 Uiso 1 1 calc R U . . .
C63 C 0.26042(12) 0.3339(3) 0.26064(15) 0.0718(11) Uani 1 1 d . . . . .
H63A H 0.245278 0.315578 0.228142 0.086 Uiso 1 1 calc R U . . .
H63B H 0.241930 0.333114 0.285066 0.086 Uiso 1 1 calc R U . . .
C64 C 0.24653(11) 0.4685(3) 0.23197(14) 0.0735(10) Uani 1 1 d . . . . .
H64A H 0.225024 0.477706 0.251834 0.088 Uiso 1 1 calc R U . . .
H64B H 0.233975 0.446572 0.199147 0.088 Uiso 1 1 calc R U . . .
C65 C 0.26790(11) 0.5469(2) 0.22575(13) 0.0653(9) Uani 1 1 d . . . . .
H65A H 0.290765 0.536772 0.208198 0.078 Uiso 1 1 calc R U . . .
H65B H 0.249134 0.585819 0.205856 0.078 Uiso 1 1 calc R U . . .
O9 O 0.24596(19) 0.4763(6) 0.3798(3) 0.113(2) Uani 0.703(7) 1 d D U P D 1
C66 C 0.2080(3) 0.5167(8) 0.3570(4) 0.123(2) Uani 0.703(7) 1 d D U P D 1
H66A H 0.196945 0.492245 0.324345 0.148 Uiso 0.703(7) 1 calc R U P D 1
H66B H 0.212179 0.575944 0.352656 0.148 Uiso 0.703(7) 1 calc R U P D 1
C67 C 0.1800(3) 0.5012(8) 0.3946(5) 0.125(2) Uani 0.703(7) 1 d D U P D 1
H67A H 0.160621 0.546366 0.395830 0.151 Uiso 0.703(7) 1 calc R U P D 1
H67B H 0.165353 0.448582 0.388850 0.151 Uiso 0.703(7) 1 calc R U P D 1
C68 C 0.2123(3) 0.4992(7) 0.4383(4) 0.122(2) Uani 0.703(7) 1 d D U P D 1
H68A H 0.217540 0.555617 0.450755 0.146 Uiso 0.703(7) 1 calc R U P D 1
H68B H 0.202804 0.467232 0.464800 0.146 Uiso 0.703(7) 1 calc R U P D 1
C69 C 0.2459(3) 0.4677(7) 0.4300(3) 0.121(2) Uani 0.703(7) 1 d D U P D 1
H69A H 0.247605 0.409199 0.439407 0.146 Uiso 0.703(7) 1 calc R U P D 1
H69B H 0.269306 0.496602 0.449542 0.146 Uiso 0.703(7) 1 calc R U P D 1
O9B O 0.2358(6) 0.4644(16) 0.3688(8) 0.121(3) Uani 0.297(7) 1 d D U P D 2
C66B C 0.1946(8) 0.5059(18) 0.3687(8) 0.123(3) Uani 0.297(7) 1 d D U P D 2
H66C H 0.195965 0.565104 0.361809 0.148 Uiso 0.297(7) 1 calc R U P D 2
H66D H 0.173261 0.480750 0.343717 0.148 Uiso 0.297(7) 1 calc R U P D 2
C67B C 0.1871(8) 0.4906(17) 0.4212(10) 0.115(3) Uani 0.297(7) 1 d D U P D 2
H67C H 0.193105 0.539609 0.442419 0.137 Uiso 0.297(7) 1 calc R U P D 2
H67D H 0.158989 0.472837 0.421307 0.137 Uiso 0.297(7) 1 calc R U P D 2
C68B C 0.2164(7) 0.4238(16) 0.4372(7) 0.125(3) Uani 0.297(7) 1 d D U P D 2
H68C H 0.234768 0.441227 0.467761 0.150 Uiso 0.297(7) 1 calc R U P D 2
H68D H 0.201396 0.375307 0.445609 0.150 Uiso 0.297(7) 1 calc R U P D 2
C69B C 0.2382(7) 0.4026(15) 0.4042(8) 0.124(3) Uani 0.297(7) 1 d D U P D 2
H69C H 0.227907 0.350747 0.388065 0.149 Uiso 0.297(7) 1 calc R U P D 2
H69D H 0.266595 0.394353 0.420343 0.149 Uiso 0.297(7) 1 calc R U P D 2
O10 O 0.1733(6) 0.1626(9) 0.4203(9) 0.254(5) Uani 0.605(10) 1 d D U P E 1
C70 C 0.1895(7) 0.1631(13) 0.3721(8) 0.240(5) Uani 0.605(10) 1 d D U P E 1
H70A H 0.194304 0.106477 0.361908 0.288 Uiso 0.605(10) 1 calc R U P E 1
H70B H 0.169678 0.188928 0.345549 0.288 Uiso 0.605(10) 1 calc R U P E 1
C71 C 0.2284(7) 0.2104(13) 0.3799(8) 0.243(5) Uani 0.605(10) 1 d D U P E 1
H71A H 0.224914 0.267238 0.367482 0.292 Uiso 0.605(10) 1 calc R U P E 1
H71B H 0.249940 0.182732 0.365701 0.292 Uiso 0.605(10) 1 calc R U P E 1
C72 C 0.2349(6) 0.2050(14) 0.4373(8) 0.251(5) Uani 0.605(10) 1 d D U P E 1
H72A H 0.254187 0.159940 0.447739 0.302 Uiso 0.605(10) 1 calc R U P E 1
H72B H 0.248176 0.256205 0.450798 0.302 Uiso 0.605(10) 1 calc R U P E 1
C73 C 0.2035(8) 0.1934(16) 0.4582(8) 0.254(5) Uani 0.605(10) 1 d D U P E 1
H73A H 0.194689 0.245463 0.471356 0.305 Uiso 0.605(10) 1 calc R U P E 1
H73B H 0.209648 0.153782 0.485787 0.305 Uiso 0.605(10) 1 calc R U P E 1
O10B O 0.1741(9) 0.2315(13) 0.4428(11) 0.257(5) Uani 0.395(10) 1 d D U P E 3
C70B C 0.1859(16) 0.1452(14) 0.429(2) 0.252(5) Uani 0.395(10) 1 d D U P E 3
H70C H 0.201488 0.117212 0.458572 0.302 Uiso 0.395(10) 1 calc R U P E 3
H70D H 0.161652 0.112388 0.416285 0.302 Uiso 0.395(10) 1 calc R U P E 3
C71B C 0.2118(14) 0.1575(17) 0.3894(17) 0.243(5) Uani 0.395(10) 1 d D U P E 3
H71C H 0.236254 0.122707 0.395261 0.292 Uiso 0.395(10) 1 calc R U P E 3
H71D H 0.196363 0.146747 0.355696 0.292 Uiso 0.395(10) 1 calc R U P E 3
C72B C 0.2221(12) 0.2467(16) 0.3970(16) 0.245(5) Uani 0.395(10) 1 d D U P E 3
H72C H 0.251556 0.252105 0.408529 0.294 Uiso 0.395(10) 1 calc R U P E 3
H72D H 0.215221 0.275311 0.364726 0.294 Uiso 0.395(10) 1 calc R U P E 3
C73B C 0.2033(11) 0.2818(14) 0.4289(14) 0.249(6) Uani 0.395(10) 1 d D U P E 3
H73C H 0.190389 0.332612 0.414160 0.299 Uiso 0.395(10) 1 calc R U P E 3
H73D H 0.223091 0.297019 0.458732 0.299 Uiso 0.395(10) 1 calc R U P E 3

loop_
_atom_site_aniso_label
_atom_site_aniso_U_11
_atom_site_aniso_U_22
_atom_site_aniso_U_33
_atom_site_aniso_U_23
_atom_site_aniso_U_13
_atom_site_aniso_U_12
Fe1 0.0241(2) 0.0312(2) 0.0174(2) 0.000 0.00453(16) 0.000
K1 0.0525(3) 0.0529(3) 0.0483(3) -0.0084(2) -0.0001(3) -0.0020(2)
O3 0.0571(12) 0.0715(14) 0.0440(11) -0.0023(9) 0.0022(9) 0.0080(10)
O4 0.0582(11) 0.0400(9) 0.0463(11) -0.0040(8) 0.0062(9) 0.0114(8)
O5 0.0579(11) 0.0469(10) 0.0427(10) -0.0045(8) -0.0030(9) 0.0051(8)
O6 0.098(2) 0.0408(11) 0.0682(16) 0.0039(10) -0.0032(14) 0.0028(11)
O7 0.0907(19) 0.0549(13) 0.0771(17) -0.0119(12) 0.0164(14) -0.0190(13)
O8 0.0552(12) 0.0777(15) 0.0577(13) -0.0173(11) 0.0051(10) -0.0174(11)
N1 0.0265(8) 0.0354(9) 0.0199(8) -0.0011(6) 0.0057(7) 0.0002(6)
N2 0.0340(9) 0.0364(9) 0.0280(9) 0.0008(7) 0.0073(7) -0.0072(7)
N3 0.0571(13) 0.0401(11) 0.0384(11) -0.0005(9) 0.0135(10) -0.0196(10)
N4 0.0245(8) 0.0369(9) 0.0219(8) -0.0005(7) 0.0040(6) -0.0047(7)
N5 0.0282(8) 0.0367(9) 0.0254(9) 0.0017(7) 0.0035(7) -0.0048(7)
C1 0.0309(10) 0.0386(11) 0.0261(10) -0.0048(8) 0.0057(8) -0.0005(8)
C2 0.0385(11) 0.0463(13) 0.0265(11) -0.0103(9) 0.0021(9) -0.0019(10)
C3 0.0404(12) 0.0554(14) 0.0194(10) -0.0042(9) 0.0036(9) 0.0048(10)
C4 0.0350(11) 0.0478(13) 0.0247(10) 0.0037(9) 0.0088(9) 0.0024(9)
C5 0.0252(9) 0.0381(11) 0.0222(10) 0.0018(8) 0.0053(7) 0.0022(8)
C6 0.0399(12) 0.0436(13) 0.0303(11) -0.0059(9) 0.0071(9) -0.0096(10)
C7 0.078(5) 0.053(4) 0.041(3) -0.026(3) 0.018(3) -0.023(4)
C8 0.082(5) 0.048(3) 0.046(3) -0.013(2) 0.026(3) -0.025(3)
C9 0.097(5) 0.055(3) 0.070(3) -0.013(3) 0.029(4) -0.041(4)
C10 0.137(8) 0.075(6) 0.093(5) -0.030(4) 0.034(6) -0.066(6)
C11 0.091(6) 0.082(6) 0.090(5) -0.005(5) 0.034(5) -0.055(5)
C12 0.123(8) 0.047(4) 0.105(6) -0.003(4) 0.037(6) -0.023(5)
C7B 0.081(6) 0.042(5) 0.040(5) -0.013(5) 0.023(4) -0.030(5)
C8B 0.085(5) 0.050(4) 0.052(4) -0.010(4) 0.021(4) -0.035(4)
C9B 0.100(6) 0.055(4) 0.073(4) -0.004(4) 0.027(5) -0.038(5)
C10B 0.132(10) 0.050(6) 0.105(7) -0.013(5) 0.028(8) -0.050(7)
C11B 0.110(9) 0.077(8) 0.095(7) 0.002(6) 0.028(7) -0.054(6)
C12B 0.118(10) 0.039(5) 0.116(8) 0.017(5) 0.018(9) -0.020(7)
C13 0.0498(14) 0.0433(13) 0.0357(12) 0.0065(10) 0.0096(11) -0.0138(11)
C14 0.0398(12) 0.0441(13) 0.0368(12) 0.0102(10) 0.0075(10) -0.0105(10)
C15 0.0389(12) 0.0398(12) 0.0350(12) 0.0051(9) 0.0068(9) -0.0107(9)
B1 0.0365(13) 0.0411(13) 0.0314(13) 0.0063(10) 0.0033(10) -0.0108(10)
C16 0.0333(11) 0.0466(13) 0.0339(12) 0.0052(9) 0.0042(9) -0.0087(9)
C17 0.0458(14) 0.0490(14) 0.0477(15) 0.0029(11) 0.0130(12) -0.0051(11)
C18 0.0434(14) 0.0481(15) 0.076(2) 0.0091(14) 0.0171(14) 0.0007(12)
C19 0.0384(13) 0.0594(17) 0.0653(19) 0.0240(14) -0.0001(13) -0.0047(12)
C20 0.0401(12) 0.0531(14) 0.0358(12) 0.0129(10) -0.0012(10) -0.0166(11)
C21 0.0391(13) 0.0544(15) 0.0433(14) 0.0084(11) -0.0001(11) -0.0193(11)
C22 0.0388(12) 0.0467(13) 0.0438(14) 0.0106(11) 0.0077(10) -0.0118(10)
C23 0.0381(12) 0.0486(13) 0.0340(12) 0.0101(10) 0.0053(10) -0.0082(10)
O1 0.043(2) 0.038(2) 0.038(3) 0.004(2) 0.010(3) -0.006(2)
C24 0.057(2) 0.039(2) 0.051(3) 0.0093(19) 0.026(2) 0.0019(19)
C25 0.074(3) 0.043(2) 0.073(4) 0.010(3) 0.031(3) 0.0090(19)
C26 0.091(3) 0.056(2) 0.090(4) 0.014(3) 0.032(3) 0.030(2)
C27 0.076(3) 0.082(3) 0.080(4) 0.015(3) 0.020(3) 0.043(3)
C28 0.060(3) 0.064(4) 0.064(3) 0.015(3) 0.018(2) 0.020(3)
C29 0.045(2) 0.048(3) 0.044(2) 0.014(3) 0.015(2) 0.007(2)
O1B 0.051(5) 0.040(5) 0.036(5) 0.006(4) 0.014(4) -0.015(4)
C24B 0.060(4) 0.044(4) 0.051(4) 0.012(3) 0.020(4) -0.002(3)
C25B 0.088(4) 0.055(4) 0.070(5) 0.013(4) 0.022(4) 0.008(4)
C26B 0.097(4) 0.069(4) 0.084(5) 0.008(5) 0.021(5) 0.022(4)
C27B 0.085(4) 0.073(4) 0.085(5) 0.014(5) 0.019(4) 0.039(4)
C28B 0.060(4) 0.067(5) 0.068(4) 0.014(5) 0.010(4) 0.027(4)
C29B 0.055(4) 0.051(5) 0.050(4) 0.011(5) 0.017(4) 0.010(4)
C30 0.0256(9) 0.0383(11) 0.0247(10) 0.0037(8) 0.0061(8) 0.0000(8)
C31 0.0325(11) 0.0443(12) 0.0298(11) 0.0099(9) 0.0025(9) -0.0048(9)
C32 0.0299(10) 0.0384(11) 0.0344(11) 0.0078(9) 0.0025(9) -0.0034(9)
C33 0.0387(12) 0.0400(12) 0.0448(14) 0.0095(10) -0.0016(10) -0.0092(10)
C34 0.0554(16) 0.0498(15) 0.0547(17) 0.0203(13) -0.0049(13) -0.0167(13)
C35 0.0581(17) 0.0426(14) 0.071(2) -0.0011(13) 0.0080(15) -0.0043(13)
C36 0.0390(13) 0.0490(14) 0.0585(17) 0.0108(12) -0.0019(12) -0.0143(11)
C37 0.0287(10) 0.0408(11) 0.0238(10) -0.0007(8) 0.0014(8) -0.0070(8)
C38 0.0296(10) 0.0477(13) 0.0265(11) -0.0017(9) 0.0005(8) -0.0013(9)
C39 0.0325(11) 0.0494(13) 0.0266(11) 0.0023(9) -0.0006(9) -0.0006(9)
B2 0.0290(12) 0.0532(15) 0.0277(12) -0.0001(11) 0.0002(10) -0.0007(11)
C40 0.0346(12) 0.0581(15) 0.0287(12) 0.0084(10) 0.0009(10) -0.0021(10)
C41 0.0463(14) 0.0654(18) 0.0449(15) 0.0105(13) 0.0002(12) -0.0128(13)
C42 0.0496(15) 0.074(2) 0.0462(16) 0.0021(14) -0.0050(13) -0.0207(14)
C43 0.0454(14) 0.083(2) 0.0326(13) -0.0052(13) -0.0035(11) -0.0153(14)
C44 0.0325(11) 0.0723(18) 0.0271(11) 0.0030(11) 0.0013(9) -0.0115(11)
C45 0.0332(12) 0.0756(19) 0.0331(12) 0.0169(12) -0.0010(10) -0.0060(12)
C46 0.0318(12) 0.0768(19) 0.0427(14) 0.0202(13) 0.0017(10) 0.0051(12)
C47 0.0363(12) 0.0704(18) 0.0362(13) 0.0135(12) 0.0086(10) 0.0043(12)
O2 0.0336(16) 0.047(2) 0.0363(19) -0.0038(13) 0.0024(11) -0.0026(13)
C48 0.0367(16) 0.054(2) 0.0336(17) -0.0115(15) -0.0027(13) 0.0008(15)
C49 0.0372(16) 0.060(2) 0.041(2) -0.0167(17) 0.0021(15) -0.0039(17)
C50 0.0397(18) 0.086(3) 0.048(2) -0.0280(19) 0.0059(16) -0.003(2)
C51 0.047(2) 0.099(3) 0.050(3) -0.025(2) 0.0034(19) 0.016(2)
C52 0.067(2) 0.084(3) 0.059(2) -0.015(2) -0.002(2) 0.030(2)
C53 0.060(2) 0.068(2) 0.0434(19) -0.0065(17) 0.0006(17) 0.0141(19)
O2B 0.036(5) 0.055(6) 0.033(5) -0.006(4) -0.001(4) -0.005(5)
C48B 0.039(4) 0.059(4) 0.037(4) -0.014(4) 0.002(3) 0.003(4)
C49B 0.035(4) 0.068(5) 0.042(4) -0.022(4) 0.004(4) -0.003(4)
C50B 0.042(4) 0.077(5) 0.049(5) -0.029(4) 0.005(4) -0.005(5)
C51B 0.046(5) 0.090(5) 0.055(5) -0.031(5) 0.006(4) 0.005(5)
C52B 0.050(4) 0.086(4) 0.051(4) -0.021(4) 0.001(4) 0.011(4)
C53B 0.050(4) 0.076(4) 0.044(3) -0.021(3) -0.002(3) 0.006(3)
C54 0.0652(19) 0.0531(17) 0.0503(17) 0.0053(12) 0.0036(15) 0.0163(14)
C55 0.074(2) 0.0499(16) 0.0576(18) -0.0013(13) 0.0070(16) 0.0221(15)
C56 0.070(2) 0.0474(15) 0.0462(16) -0.0077(11) 0.0075(14) 0.0089(13)
C57 0.0640(18) 0.0492(15) 0.0440(15) -0.0112(12) 0.0000(13) 0.0016(13)
C58 0.074(2) 0.0616(18) 0.0426(16) 0.0003(13) -0.0109(15) 0.0085(15)
C59 0.110(3) 0.0578(19) 0.056(2) 0.0163(16) -0.002(2) 0.009(2)
C60 0.164(5) 0.0366(17) 0.095(3) 0.0079(18) -0.002(3) 0.003(2)
C61 0.115(4) 0.0345(16) 0.109(3) 0.0028(18) 0.000(3) -0.0033(18)
C62 0.084(3) 0.064(2) 0.074(2) -0.0294(18) 0.024(2) -0.0326(19)
C63 0.069(2) 0.087(2) 0.063(2) -0.0322(19) 0.0205(17) -0.037(2)
C64 0.0493(17) 0.114(3) 0.0521(18) -0.0145(19) -0.0059(14) -0.0018(18)
C65 0.0597(18) 0.085(2) 0.0461(17) -0.0041(16) -0.0048(14) 0.0084(17)
O9 0.077(3) 0.170(4) 0.098(4) 0.013(3) 0.034(3) 0.005(3)
C66 0.095(4) 0.167(5) 0.117(5) 0.012(4) 0.041(4) 0.018(4)
C67 0.101(4) 0.160(5) 0.126(5) -0.020(5) 0.047(4) 0.018(4)
C68 0.121(5) 0.150(5) 0.100(4) -0.006(4) 0.035(4) 0.005(4)
C69 0.116(4) 0.156(5) 0.095(4) 0.005(4) 0.025(4) -0.012(4)
O9B 0.102(5) 0.161(5) 0.107(5) 0.010(5) 0.038(5) 0.007(5)
C66B 0.110(5) 0.162(5) 0.107(5) 0.006(5) 0.041(5) 0.005(5)
C67B 0.106(5) 0.154(5) 0.094(5) -0.001(5) 0.048(5) 0.004(5)
C68B 0.120(5) 0.158(6) 0.104(5) -0.004(5) 0.041(5) 0.004(5)
C69B 0.112(6) 0.162(6) 0.103(6) 0.005(5) 0.034(5) 0.000(6)
O10 0.345(13) 0.160(7) 0.307(11) 0.005(7) 0.198(10) 0.034(8)
C70 0.335(13) 0.145(7) 0.296(11) 0.006(7) 0.211(10) 0.035(8)
C71 0.336(13) 0.156(8) 0.296(11) 0.008(7) 0.217(10) 0.031(8)
C72 0.339(13) 0.166(7) 0.302(11) 0.012(7) 0.203(10) 0.031(8)
C73 0.344(13) 0.163(8) 0.306(11) 0.012(7) 0.196(10) 0.033(8)
O10B 0.348(13) 0.164(8) 0.309(11) 0.009(8) 0.199(10) 0.033(8)
C70B 0.343(13) 0.160(7) 0.305(11) 0.008(7) 0.201(10) 0.034(8)
C71B 0.339(13) 0.148(7) 0.298(11) 0.007(7) 0.209(10) 0.030(8)
C72B 0.339(13) 0.150(8) 0.302(11) 0.017(7) 0.208(10) 0.031(8)
C73B 0.342(13) 0.155(8) 0.303(12) 0.014(8) 0.202(10) 0.026(8)

loop_
_atom_type_symbol
_atom_type_description
_atom_type_scat_dispersion_real
_atom_type_scat_dispersion_imag
_atom_type_scat_source
C C 0.0181 0.0091 'International Tables Vol C Tables 4.2.6.8 and 6.1.1.4'
H H 0.0000 0.0000 'International Tables Vol C Tables 4.2.6.8 and 6.1.1.4'
B B 0.0090 0.0039 'International Tables Vol C Tables 4.2.6.8 and 6.1.1.4'
Fe Fe -1.1336 3.1974 'International Tables Vol C Tables 4.2.6.8 and 6.1.1.4'
K K 0.3868 1.0657 'International Tables Vol C Tables 4.2.6.8 and 6.1.1.4'
N N 0.0311 0.0180 'International Tables Vol C Tables 4.2.6.8 and 6.1.1.4'
O O 0.0492 0.0322 'International Tables Vol C Tables 4.2.6.8 and 6.1.1.4'

loop_
_geom_angle_atom_site_label_1
_geom_angle_atom_site_label_2
_geom_angle_atom_site_label_3
_geom_angle
_geom_angle_site_symmetry_1
_geom_angle_site_symmetry_3
N1 Fe1 N1 178.41(9) 2 .
N1 Fe1 N4 73.18(6) 2 2
N1 Fe1 N4 108.06(6) . 2
N1 Fe1 N4 108.06(7) 2 .
N1 Fe1 N4 73.18(6) . .
N4 Fe1 N4 83.85(9) 2 .
N1 Fe1 N2 105.36(7) 2 .
N1 Fe1 N2 73.41(7) . .
N4 Fe1 N2 105.40(7) 2 .
N4 Fe1 N2 146.57(6) . .
N1 Fe1 N2 73.42(7) 2 2
N1 Fe1 N2 105.36(7) . 2
N4 Fe1 N2 146.57(6) 2 2
N4 Fe1 N2 105.39(7) . 2
N2 Fe1 N2 84.66(10) . 2
O9 K1 O5 98.14(18) . .
O9 K1 O8 89.84(19) . .
O5 K1 O8 172.01(7) . .
O9 K1 O4 102.3(2) . .
O5 K1 O4 61.31(6) . .
O8 K1 O4 117.39(7) . .
O9 K1 O7 98.7(2) . .
O5 K1 O7 118.15(8) . .
O8 K1 O7 59.83(8) . .
O4 K1 O7 158.92(8) . .
O9 K1 O3 86.94(18) . .
O5 K1 O3 121.09(7) . .
O8 K1 O3 59.39(7) . .
O4 K1 O3 60.29(6) . .
O7 K1 O3 118.88(8) . .
O5 K1 O9B 106.6(5) . .
O8 K1 O9B 81.3(5) . .
O4 K1 O9B 107.4(5) . .
O7 K1 O9B 93.1(5) . .
O3 K1 O9B 83.9(4) . .
O9 K1 O6 113.44(18) . .
O5 K1 O6 59.36(7) . .
O8 K1 O6 117.03(8) . .
O4 K1 O6 113.27(7) . .
O7 K1 O6 59.30(8) . .
O3 K1 O6 159.60(8) . .
O9B K1 O6 116.1(4) . .
O5 K1 C69B 96.3(4) . .
O8 K1 C69B 91.0(4) . .
O4 K1 C69B 121.5(4) . .
O7 K1 C69B 79.4(4) . .
O3 K1 C69B 107.2(3) . .
O9B K1 C69B 23.5(4) . .
O6 K1 C69B 92.7(3) . .
O9 K1 C56 91.6(2) . .
O5 K1 C56 42.56(7) . .
O8 K1 C56 138.08(8) . .
O4 K1 C56 22.57(7) . .
O7 K1 C56 159.77(9) . .
O3 K1 C56 78.85(7) . .
O9B K1 C56 98.8(5) . .
O6 K1 C56 100.62(8) . .
C69B K1 C56 105.7(4) . .
O9 K1 C69 20.3(2) . .
O5 K1 C69 80.05(17) . .
O8 K1 C69 107.77(18) . .
O4 K1 C69 101.3(2) . .
O7 K1 C69 99.2(2) . .
O3 K1 C69 104.13(17) . .
O6 K1 C69 96.07(18) . .
C56 K1 C69 84.5(2) . .
O9 K1 C36 154.70(17) . 4_545
O5 K1 C36 106.44(7) . 4_545
O8 K1 C36 65.66(7) . 4_545
O4 K1 C36 84.81(7) . 4_545
O7 K1 C36 75.11(8) . 4_545
O3 K1 C36 75.43(7) . 4_545
O9B K1 C36 146.6(5) . 4_545
O6 K1 C36 84.88(8) . 4_545
C69B K1 C36 151.7(4) . 4_545
C56 K1 C36 102.42(8) . 4_545
C69 K1 C36 172.79(19) . 4_545
C54 O3 C65 113.4(3) . .
C54 O3 K1 113.19(18) . .
C65 O3 K1 116.8(2) . .
C55 O4 C56 112.2(2) . .
C55 O4 K1 114.46(19) . .
C56 O4 K1 108.35(17) . .
C57 O5 C58 111.2(2) . .
C57 O5 K1 117.94(16) . .
C58 O5 K1 122.14(17) . .
C60 O6 C59 113.6(3) . .
C60 O6 K1 115.9(3) . .
C59 O6 K1 108.8(2) . .
C61 O7 C62 112.6(3) . .
C61 O7 K1 115.0(2) . .
C62 O7 K1 117.2(2) . .
C63 O8 C64 113.7(3) . .
C63 O8 K1 110.9(2) . .
C64 O8 K1 113.5(2) . .
C1 N1 C5 119.25(18) . .
C1 N1 Fe1 120.26(14) . .
C5 N1 Fe1 120.46(14) . .
C6 N2 N3 105.53(19) . .
C6 N2 Fe1 113.85(14) . .
N3 N2 Fe1 137.54(15) . .
C8 N3 N2 112.3(5) . .
N2 N3 C8B 109.0(7) . .
C8 N3 C13 129.1(5) . .
N2 N3 C13 118.12(19) . .
C8B N3 C13 132.7(7) . .
C30 N4 N5 105.99(17) . .
C30 N4 Fe1 114.27(13) . .
N5 N4 Fe1 136.51(13) . .
N4 N5 C32 111.36(18) . .
N4 N5 C37 117.60(17) . .
C32 N5 C37 130.86(19) . .
N1 C1 C2 121.9(2) . .
N1 C1 C6 113.27(19) . .
C2 C1 C6 124.9(2) . .
C3 C2 C1 118.5(2) . .
C3 C2 H2 120.8 . .
C1 C2 H2 120.8 . .
C4 C3 C2 120.0(2) . .
C4 C3 H3 120.0 . .
C2 C3 H3 120.0 . .
C3 C4 C5 118.6(2) . .
C3 C4 H4 120.7 . .
C5 C4 H4 120.7 . .
N1 C5 C4 121.8(2) . .
N1 C5 C30 113.02(18) . .
C4 C5 C30 125.2(2) . .
C7 C6 N2 108.6(6) . .
N2 C6 C7B 113.9(8) . .
C7 C6 C1 133.6(6) . .
N2 C6 C1 117.9(2) . .
C7B C6 C1 127.5(8) . .
C6 C7 C8 110.1(11) . .
C6 C7 H7 125.0 . .
C8 C7 H7 125.0 . .
N3 C8 C7 103.4(9) . .
N3 C8 C9 127.1(9) . .
C7 C8 C9 129.5(10) . .
C11 C9 C12 111.9(7) . .
C11 C9 C8 110.7(7) . .
C12 C9 C8 109.8(8) . .
C11 C9 C10 108.7(8) . .
C12 C9 C10 108.5(8) . .
C8 C9 C10 107.1(7) . .
C9 C10 H10A 109.5 . .
C9 C10 H10B 109.5 . .
H10A C10 H10B 109.5 . .
C9 C10 H10C 109.5 . .
H10A C10 H10C 109.5 . .
H10B C10 H10C 109.5 . .
C9 C11 H11A 109.5 . .
C9 C11 H11B 109.5 . .
H11A C11 H11B 109.5 . .
C9 C11 H11C 109.5 . .
H11A C11 H11C 109.5 . .
H11B C11 H11C 109.5 . .
C9 C12 H12A 109.5 . .
C9 C12 H12B 109.5 . .
H12A C12 H12B 109.5 . .
C9 C12 H12C 109.5 . .
H12A C12 H12C 109.5 . .
H12B C12 H12C 109.5 . .
C8B C7B C6 100.7(14) . .
C8B C7B H7B 129.6 . .
C6 C7B H7B 129.6 . .
C7B C8B N3 110.2(12) . .
C7B C8B C9B 128.8(14) . .
N3 C8B C9B 120.9(13) . .
C11B C9B C12B 109.5(11) . .
C11B C9B C8B 111.4(11) . .
C12B C9B C8B 113.7(11) . .
C11B C9B C10B 108.5(11) . .
C12B C9B C10B 108.9(12) . .
C8B C9B C10B 104.5(10) . .
C9B C10B H10D 109.5 . .
C9B C10B H10E 109.5 . .
H10D C10B H10E 109.5 . .
C9B C10B H10F 109.5 . .
H10D C10B H10F 109.5 . .
H10E C10B H10F 109.5 . .
C9B C11B H11D 109.5 . .
C9B C11B H11E 109.5 . .
H11D C11B H11E 109.5 . .
C9B C11B H11F 109.5 . .
H11D C11B H11F 109.5 . .
H11E C11B H11F 109.5 . .
C9B C12B H12D 109.5 . .
C9B C12B H12E 109.5 . .
H12D C12B H12E 109.5 . .
C9B C12B H12F 109.5 . .
H12D C12B H12F 109.5 . .
H12E C12B H12F 109.5 . .
N3 C13 C14 113.4(2) . .
N3 C13 H13A 108.9 . .
C14 C13 H13A 108.9 . .
N3 C13 H13B 108.9 . .
C14 C13 H13B 108.9 . .
H13A C13 H13B 107.7 . .
C13 C14 C15 111.3(2) . .
C13 C14 H14A 109.4 . .
C15 C14 H14A 109.4 . .
C13 C14 H14B 109.4 . .
C15 C14 H14B 109.4 . .
H14A C14 H14B 108.0 . .
C14 C15 B1 116.4(2) . .
C14 C15 H15A 108.2 . .
B1 C15 H15A 108.2 . .
C14 C15 H15B 108.2 . .
B1 C15 H15B 108.2 . .
H15A C15 H15B 107.3 . .
O1 B1 C16 109.1(9) . .
O1B B1 C16 111.4(18) . .
O1 B1 C20 104.4(6) . .
O1B B1 C20 106.6(12) . .
C16 B1 C20 103.8(2) . .
O1 B1 C15 112.2(9) . .
O1B B1 C15 108.2(19) . .
C16 B1 C15 114.6(2) . .
C20 B1 C15 112.1(2) . .
C23 C16 C17 112.9(2) . .
C23 C16 B1 109.7(2) . .
C17 C16 B1 109.8(2) . .
C23 C16 H16 108.1 . .
C17 C16 H16 108.1 . .
B1 C16 H16 108.1 . .
C18 C17 C16 115.1(2) . .
C18 C17 H17A 108.5 . .
C16 C17 H17A 108.5 . .
C18 C17 H17B 108.5 . .
C16 C17 H17B 108.5 . .
H17A C17 H17B 107.5 . .
C19 C18 C17 114.8(2) . .
C19 C18 H18A 108.6 . .
C17 C18 H18A 108.6 . .
C19 C18 H18B 108.6 . .
C17 C18 H18B 108.6 . .
H18A C18 H18B 107.5 . .
C18 C19 C20 115.7(2) . .
C18 C19 H19A 108.4 . .
C20 C19 H19A 108.4 . .
C18 C19 H19B 108.4 . .
C20 C19 H19B 108.4 . .
H19A C19 H19B 107.4 . .
C19 C20 C21 113.1(2) . .
C19 C20 B1 110.7(2) . .
C21 C20 B1 109.3(2) . .
C19 C20 H20 107.9 . .
C21 C20 H20 107.9 . .
B1 C20 H20 107.9 . .
C22 C21 C20 115.3(2) . .
C22 C21 H21A 108.4 . .
C20 C21 H21A 108.4 . .
C22 C21 H21B 108.4 . .
C20 C21 H21B 108.4 . .
H21A C21 H21B 107.5 . .
C23 C22 C21 114.7(2) . .
C23 C22 H22A 108.6 . .
C21 C22 H22A 108.6 . .
C23 C22 H22B 108.6 . .
C21 C22 H22B 108.6 . .
H22A C22 H22B 107.6 . .
C22 C23 C16 115.5(2) . .
C22 C23 H23A 108.4 . .
C16 C23 H23A 108.4 . .
C22 C23 H23B 108.4 . .
C16 C23 H23B 108.4 . .
H23A C23 H23B 107.5 . .
C24 O1 B1 125.3(12) . .
O1 C24 C29 126.2(9) . .
O1 C24 C25 116.8(8) . .
C29 C24 C25 117.0(7) . .
C26 C25 C24 121.6(7) . .
C26 C25 H25 119.2 . .
C24 C25 H25 119.2 . .
C25 C26 C27 120.8(6) . .
C25 C26 H26 119.6 . .
C27 C26 H26 119.6 . .
C28 C27 C26 119.1(6) . .
C28 C27 H27 120.5 . .
C26 C27 H27 120.5 . .
C29 C28 C27 118.8(7) . .
C29 C28 H28 120.6 . .
C27 C28 H28 120.6 . .
C28 C29 C24 122.6(7) . .
C28 C29 H29 118.7 . .
C24 C29 H29 118.7 . .
C24B O1B B1 130(3) . .
O1B C24B C29B 127.1(18) . .
O1B C24B C25B 114.1(18) . .
C29B C24B C25B 118.3(15) . .
C26B C25B C24B 120.2(14) . .
C26B C25B H25B 119.9 . .
C24B C25B H25B 119.9 . .
C25B C26B C27B 122.3(13) . .
C25B C26B H26B 118.8 . .
C27B C26B H26B 118.8 . .
C26B C27B C28B 119.8(13) . .
C26B C27B H27B 120.1 . .
C28B C27B H27B 120.1 . .
C29B C28B C27B 117.7(16) . .
C29B C28B H28B 121.2 . .
C27B C28B H28B 121.2 . .
C28B C29B C24B 120.8(16) . .
C28B C29B H29B 119.6 . .
C24B C29B H29B 119.6 . .
N4 C30 C31 110.7(2) . .
N4 C30 C5 117.77(18) . .
C31 C30 C5 131.4(2) . .
C32 C31 C30 105.8(2) . .
C32 C31 H31 127.1 . .
C30 C31 H31 127.1 . .
N5 C32 C31 106.1(2) . .
N5 C32 C33 125.5(2) . .
C31 C32 C33 128.4(2) . .
C35 C33 C32 111.0(2) . .
C35 C33 C36 110.9(2) . .
C32 C33 C36 111.7(2) . .
C35 C33 C34 108.0(2) . .
C32 C33 C34 107.5(2) . .
C36 C33 C34 107.4(2) . .
C33 C34 H34A 109.5 . .
C33 C34 H34B 109.5 . .
H34A C34 H34B 109.5 . .
C33 C34 H34C 109.5 . .
H34A C34 H34C 109.5 . .
H34B C34 H34C 109.5 . .
C33 C35 H35A 109.5 . .
C33 C35 H35B 109.5 . .
H35A C35 H35B 109.5 . .
C33 C35 H35C 109.5 . .
H35A C35 H35C 109.5 . .
H35B C35 H35C 109.5 . .
C33 C36 K1 109.57(18) . 4
C33 C36 H36A 109.5 . .
K1 C36 H36A 46.1 4 .
C33 C36 H36B 109.5 . .
K1 C36 H36B 139.5 4 .
H36A C36 H36B 109.5 . .
C33 C36 H36C 109.5 . .
K1 C36 H36C 66.2 4 .
H36A C36 H36C 109.5 . .
H36B C36 H36C 109.5 . .
N5 C37 C38 112.02(18) . .
N5 C37 H37A 109.2 . .
C38 C37 H37A 109.2 . .
N5 C37 H37B 109.2 . .
C38 C37 H37B 109.2 . .
H37A C37 H37B 107.9 . .
C37 C38 C39 111.34(19) . .
C37 C38 H38A 109.4 . .
C39 C38 H38A 109.4 . .
C37 C38 H38B 109.4 . .
C39 C38 H38B 109.4 . .
H38A C38 H38B 108.0 . .
C38 C39 B2 116.4(2) . .
C38 C39 H39A 108.2 . .
B2 C39 H39A 108.2 . .
C38 C39 H39B 108.2 . .
B2 C39 H39B 108.2 . .
H39A C39 H39B 107.4 . .
O2B B2 C40 115.1(7) . .
O2 B2 C40 100.3(2) . .
O2B B2 C44 107.3(9) . .
O2 B2 C44 113.4(3) . .
C40 B2 C44 103.82(19) . .
O2B B2 C39 103.7(9) . .
O2 B2 C39 111.5(3) . .
C40 B2 C39 113.8(2) . .
C44 B2 C39 113.1(2) . .
C47 C40 C41 113.8(2) . .
C47 C40 B2 110.2(2) . .
C41 C40 B2 110.0(2) . .
C47 C40 H40 107.5 . .
C41 C40 H40 107.5 . .
B2 C40 H40 107.5 . .
C40 C41 C42 115.3(2) . .
C40 C41 H41A 108.5 . .
C42 C41 H41A 108.5 . .
C40 C41 H41B 108.5 . .
C42 C41 H41B 108.5 . .
H41A C41 H41B 107.5 . .
C43 C42 C41 113.9(2) . .
C43 C42 H42A 108.8 . .
C41 C42 H42A 108.8 . .
C43 C42 H42B 108.8 . .
C41 C42 H42B 108.8 . .
H42A C42 H42B 107.7 . .
C42 C43 C44 115.1(3) . .
C42 C43 H43A 108.5 . .
C44 C43 H43A 108.5 . .
C42 C43 H43B 108.5 . .
C44 C43 H43B 108.5 . .
H43A C43 H43B 107.5 . .
C43 C44 C45 113.0(2) . .
C43 C44 B2 109.4(2) . .
C45 C44 B2 109.7(2) . .
C43 C44 H44 108.2 . .
C45 C44 H44 108.2 . .
B2 C44 H44 108.2 . .
C46 C45 C44 116.1(2) . .
C46 C45 H45A 108.3 . .
C44 C45 H45A 108.3 . .
C46 C45 H45B 108.3 . .
C44 C45 H45B 108.3 . .
H45A C45 H45B 107.4 . .
C47 C46 C45 114.4(2) . .
C47 C46 H46A 108.7 . .
C45 C46 H46A 108.7 . .
C47 C46 H46B 108.7 . .
C45 C46 H46B 108.7 . .
H46A C46 H46B 107.6 . .
C40 C47 C46 114.4(2) . .
C40 C47 H47A 108.7 . .
C46 C47 H47A 108.7 . .
C40 C47 H47B 108.7 . .
C46 C47 H47B 108.7 . .
H47A C47 H47B 107.6 . .
C48 O2 B2 128.2(4) . .
O2 C48 C49 125.7(4) . .
O2 C48 C53 116.4(4) . .
C49 C48 C53 117.9(4) . .
C50 C49 C48 119.8(5) . .
C50 C49 H49 120.1 . .
C48 C49 H49 120.1 . .
C51 C50 C49 122.2(5) . .
C51 C50 H50 118.9 . .
C49 C50 H50 118.9 . .
C50 C51 C52 118.9(4) . .
C50 C51 H51 120.5 . .
C52 C51 H51 120.5 . .
C53 C52 C51 120.1(5) . .
C53 C52 H52 120.0 . .
C51 C52 H52 120.0 . .
C52 C53 C48 121.1(5) . .
C52 C53 H53 119.4 . .
C48 C53 H53 119.4 . .
C48B O2B B2 132.7(15) . .
O2B C48B C49B 124.0(13) . .
O2B C48B C53B 114.3(16) . .
C49B C48B C53B 121.7(14) . .
C48B C49B C50B 116.9(15) . .
C48B C49B H49B 121.6 . .
C50B C49B H49B 121.6 . .
C51B C50B C49B 121.2(16) . .
C51B C50B H50B 119.4 . .
C49B C50B H50B 119.4 . .
C50B C51B C52B 121.9(15) . .
C50B C51B H51B 119.1 . .
C52B C51B H51B 119.1 . .
C53B C52B C51B 117.4(17) . .
C53B C52B H52B 121.3 . .
C51B C52B H52B 121.3 . .
C52B C53B C48B 120.9(17) . .
C52B C53B H53B 119.6 . .
C48B C53B H53B 119.6 . .
O3 C54 C55 108.6(3) . .
O3 C54 H54A 110.0 . .
C55 C54 H54A 110.0 . .
O3 C54 H54B 110.0 . .
C55 C54 H54B 110.0 . .
H54A C54 H54B 108.4 . .
O4 C55 C54 109.3(2) . .
O4 C55 H55A 109.8 . .
C54 C55 H55A 109.8 . .
O4 C55 H55B 109.8 . .
C54 C55 H55B 109.8 . .
H55A C55 H55B 108.3 . .
O4 C56 C57 109.5(2) . .
O4 C56 K1 49.08(13) . .
C57 C56 K1 81.98(16) . .
O4 C56 H56A 109.8 . .
C57 C56 H56A 109.8 . .
K1 C56 H56A 82.8 . .
O4 C56 H56B 109.8 . .
C57 C56 H56B 109.8 . .
K1 C56 H56B 158.8 . .
H56A C56 H56B 108.2 . .
O5 C57 C56 109.6(3) . .
O5 C57 H57A 109.7 . .
C56 C57 H57A 109.7 . .
O5 C57 H57B 109.7 . .
C56 C57 H57B 109.7 . .
H57A C57 H57B 108.2 . .
O5 C58 C59 107.7(3) . .
O5 C58 H58A 110.2 . .
C59 C58 H58A 110.2 . .
O5 C58 H58B 110.2 . .
C59 C58 H58B 110.2 . .
H58A C58 H58B 108.5 . .
O6 C59 C58 108.4(3) . .
O6 C59 H59A 110.0 . .
C58 C59 H59A 110.0 . .
O6 C59 H59B 110.0 . .
C58 C59 H59B 110.0 . .
H59A C59 H59B 108.4 . .
O6 C60 C61 109.6(3) . .
O6 C60 H60A 109.7 . .
C61 C60 H60A 109.7 . .
O6 C60 H60B 109.7 . .
C61 C60 H60B 109.7 . .
H60A C60 H60B 108.2 . .
O7 C61 C60 108.2(4) . .
O7 C61 H61A 110.1 . .
C60 C61 H61A 110.1 . .
O7 C61 H61B 110.1 . .
C60 C61 H61B 110.1 . .
H61A C61 H61B 108.4 . .
O7 C62 C63 108.6(3) . .
O7 C62 H62A 110.0 . .
C63 C62 H62A 110.0 . .
O7 C62 H62B 110.0 . .
C63 C62 H62B 110.0 . .
H62A C62 H62B 108.3 . .
O8 C63 C62 107.4(3) . .
O8 C63 K1 47.44(15) . .
C62 C63 K1 82.95(18) . .
O8 C63 H63A 110.2 . .
C62 C63 H63A 110.2 . .
K1 C63 H63A 157.6 . .
O8 C63 H63B 110.2 . .
C62 C63 H63B 110.2 . .
K1 C63 H63B 82.2 . .
H63A C63 H63B 108.5 . .
O8 C64 C65 107.7(3) . .
O8 C64 H64A 110.2 . .
C65 C64 H64A 110.2 . .
O8 C64 H64B 110.2 . .
C65 C64 H64B 110.2 . .
H64A C64 H64B 108.5 . .
O3 C65 C64 108.3(3) . .
O3 C65 H65A 110.0 . .
C64 C65 H65A 110.0 . .
O3 C65 H65B 110.0 . .
C64 C65 H65B 110.0 . .
H65A C65 H65B 108.4 . .
C69 O9 C66 108.3(8) . .
C69 O9 K1 118.4(5) . .
C66 O9 K1 129.6(6) . .
O9 C66 C67 103.4(7) . .
O9 C66 H66A 111.1 . .
C67 C66 H66A 111.1 . .
O9 C66 H66B 111.1 . .
C67 C66 H66B 111.1 . .
H66A C66 H66B 109.0 . .
C68 C67 C66 95.5(8) . .
C68 C67 H67A 112.6 . .
C66 C67 H67A 112.6 . .
C68 C67 H67B 112.6 . .
C66 C67 H67B 112.6 . .
H67A C67 H67B 110.1 . .
C69 C68 C67 114.1(9) . .
C69 C68 H68A 108.7 . .
C67 C68 H68A 108.7 . .
C69 C68 H68B 108.7 . .
C67 C68 H68B 108.7 . .
H68A C68 H68B 107.6 . .
C68 C69 O9 106.7(8) . .
C68 C69 K1 144.0(7) . .
O9 C69 K1 41.3(4) . .
C68 C69 H69A 110.4 . .
O9 C69 H69A 110.4 . .
K1 C69 H69A 99.0 . .
C68 C69 H69B 110.4 . .
O9 C69 H69B 110.4 . .
K1 C69 H69B 77.7 . .
H69A C69 H69B 108.6 . .
C69B O9B C66B 105.2(14) . .
C69B O9B K1 102.4(12) . .
C66B O9B K1 150.4(16) . .
C67B C66B O9B 103.0(13) . .
C67B C66B H66C 111.2 . .
O9B C66B H66C 111.2 . .
C67B C66B H66D 111.2 . .
O9B C66B H66D 111.2 . .
H66C C66B H66D 109.1 . .
C68B C67B C66B 100.7(13) . .
C68B C67B H67C 111.6 . .
C66B C67B H67C 111.6 . .
C68B C67B H67D 111.6 . .
C66B C67B H67D 111.6 . .
H67C C67B H67D 109.4 . .
C69B C68B C67B 114.6(15) . .
C69B C68B H68C 108.6 . .
C67B C68B H68C 108.6 . .
C69B C68B H68D 108.6 . .
C67B C68B H68D 108.6 . .
H68C C68B H68D 107.6 . .
C68B C69B O9B 108.5(16) . .
C68B C69B K1 142(2) . .
O9B C69B K1 54.1(10) . .
C68B C69B H69C 110.0 . .
O9B C69B H69C 110.0 . .
K1 C69B H69C 107.8 . .
C68B C69B H69D 110.0 . .
O9B C69B H69D 110.0 . .
K1 C69B H69D 59.4 . .
H69C C69B H69D 108.4 . .
C73 O10 C70 108.4(15) . .
C71 C70 O10 108.5(14) . .
C71 C70 H70A 110.0 . .
O10 C70 H70A 110.0 . .
C71 C70 H70B 110.0 . .
O10 C70 H70B 110.0 . .
H70A C70 H70B 108.4 . .
C70 C71 C72 94.5(13) . .
C70 C71 H71A 112.8 . .
C72 C71 H71A 112.8 . .
C70 C71 H71B 112.8 . .
C72 C71 H71B 112.8 . .
H71A C71 H71B 110.3 . .
C73 C72 C71 118.2(17) . .
C73 C72 H72A 107.8 . .
C71 C72 H72A 107.8 . .
C73 C72 H72B 107.8 . .
C71 C72 H72B 107.8 . .
H72A C72 H72B 107.1 . .
C72 C73 O10 105.3(16) . .
C72 C73 H73A 110.7 . .
O10 C73 H73A 110.7 . .
C72 C73 H73B 110.7 . .
O10 C73 H73B 110.7 . .
H73A C73 H73B 108.8 . .
C73B O10B C70B 104.8(17) . .
C71B C70B O10B 104.9(16) . .
C71B C70B H70C 110.8 . .
O10B C70B H70C 110.8 . .
C71B C70B H70D 110.8 . .
O10B C70B H70D 110.8 . .
H70C C70B H70D 108.8 . .
C72B C71B C70B 100.1(16) . .
C72B C71B H71C 111.8 . .
C70B C71B H71C 111.8 . .
C72B C71B H71D 111.8 . .
C70B C71B H71D 111.8 . .
H71C C71B H71D 109.5 . .
C73B C72B C71B 113.3(17) . .
C73B C72B H72C 108.9 . .
C71B C72B H72C 108.9 . .
C73B C72B H72D 108.9 . .
C71B C72B H72D 108.9 . .
H72C C72B H72D 107.7 . .
C72B C73B O10B 111.9(18) . .
C72B C73B H73C 109.2 . .
O10B C73B H73C 109.2 . .
C72B C73B H73D 109.2 . .
O10B C73B H73D 109.2 . .
H73C C73B H73D 107.9 . .

loop_
_geom_bond_atom_site_label_1
_geom_bond_atom_site_label_2
_geom_bond_distance
_geom_bond_site_symmetry_2
Fe1 N1 2.1485(18) 2
Fe1 N1 2.1486(18) .
Fe1 N4 2.2451(17) 2
Fe1 N4 2.2451(17) .
Fe1 N2 2.2458(19) .
Fe1 N2 2.2459(19) 2
K1 O9 2.627(6) .
K1 O5 2.725(2) .
K1 O8 2.783(2) .
K1 O4 2.787(2) .
K1 O7 2.803(2) .
K1 O3 2.822(2) .
K1 O9B 2.828(19) .
K1 O6 2.850(3) .
K1 C69B 3.41(2) .
K1 C56 3.500(3) .
K1 C69 3.503(9) .
K1 C36 3.527(3) 4_545
O3 C54 1.403(4) .
O3 C65 1.414(4) .
O4 C55 1.411(4) .
O4 C56 1.415(4) .
O5 C57 1.411(4) .
O5 C58 1.422(4) .
O6 C60 1.418(4) .
O6 C59 1.423(5) .
O7 C61 1.408(6) .
O7 C62 1.411(5) .
O8 C63 1.397(4) .
O8 C64 1.419(5) .
N1 C1 1.344(3) .
N1 C5 1.346(3) .
N2 C6 1.345(3) .
N2 N3 1.355(3) .
N3 C8 1.342(13) .
N3 C8B 1.43(2) .
N3 C13 1.468(3) .
N4 C30 1.338(3) .
N4 N5 1.349(3) .
N5 C32 1.370(3) .
N5 C37 1.466(3) .
C1 C2 1.387(3) .
C1 C6 1.462(3) .
C2 C3 1.382(4) .
C2 H2 0.9500 .
C3 C4 1.379(4) .
C3 H3 0.9500 .
C4 C5 1.387(3) .
C4 H4 0.9500 .
C5 C30 1.460(3) .
C6 C7 1.338(17) .
C6 C7B 1.46(2) .
C7 C8 1.379(9) .
C7 H7 0.9500 .
C8 C9 1.532(8) .
C9 C11 1.521(11) .
C9 C12 1.526(11) .
C9 C10 1.572(9) .
C10 H10A 0.9800 .
C10 H10B 0.9800 .
C10 H10C 0.9800 .
C11 H11A 0.9800 .
C11 H11B 0.9800 .
C11 H11C 0.9800 .
C12 H12A 0.9800 .
C12 H12B 0.9800 .
C12 H12C 0.9800 .
C7B C8B 1.380(12) .
C7B H7B 0.9500 .
C8B C9B 1.532(11) .
C9B C11B 1.516(14) .
C9B C12B 1.519(14) .
C9B C10B 1.562(12) .
C10B H10D 0.9800 .
C10B H10E 0.9800 .
C10B H10F 0.9800 .
C11B H11D 0.9800 .
C11B H11E 0.9800 .
C11B H11F 0.9800 .
C12B H12D 0.9800 .
C12B H12E 0.9800 .
C12B H12F 0.9800 .
C13 C14 1.516(4) .
C13 H13A 0.9900 .
C13 H13B 0.9900 .
C14 C15 1.539(3) .
C14 H14A 0.9900 .
C14 H14B 0.9900 .
C15 B1 1.643(3) .
C15 H15A 0.9900 .
C15 H15B 0.9900 .
B1 O1 1.525(14) .
B1 O1B 1.60(3) .
B1 C16 1.639(4) .
B1 C20 1.642(4) .
C16 C23 1.543(3) .
C16 C17 1.548(4) .
C16 H16 1.0000 .
C17 C18 1.538(4) .
C17 H17A 0.9900 .
C17 H17B 0.9900 .
C18 C19 1.523(5) .
C18 H18A 0.9900 .
C18 H18B 0.9900 .
C19 C20 1.527(5) .
C19 H19A 0.9900 .
C19 H19B 0.9900 .
C20 C21 1.537(3) .
C20 H20 1.0000 .
C21 C22 1.531(4) .
C21 H21A 0.9900 .
C21 H21B 0.9900 .
C22 C23 1.529(3) .
C22 H22A 0.9900 .
C22 H22B 0.9900 .
C23 H23A 0.9900 .
C23 H23B 0.9900 .
O1 C24 1.318(7) .
C24 C29 1.408(7) .
C24 C25 1.415(8) .
C25 C26 1.360(8) .
C25 H25 0.9500 .
C26 C27 1.415(10) .
C26 H26 0.9500 .
C27 C28 1.412(9) .
C27 H27 0.9500 .
C28 C29 1.385(7) .
C28 H28 0.9500 .
C29 H29 0.9500 .
O1B C24B 1.311(14) .
C24B C29B 1.405(14) .
C24B C25B 1.415(15) .
C25B C26B 1.316(14) .
C25B H25B 0.9500 .
C26B C27B 1.390(15) .
C26B H26B 0.9500 .
C27B C28B 1.397(16) .
C27B H27B 0.9500 .
C28B C29B 1.392(14) .
C28B H28B 0.9500 .
C29B H29B 0.9500 .
C30 C31 1.393(3) .
C31 C32 1.386(3) .
C31 H31 0.9500 .
C32 C33 1.521(3) .
C33 C35 1.516(4) .
C33 C36 1.530(4) .
C33 C34 1.548(4) .
C34 H34A 0.9800 .
C34 H34B 0.9800 .
C34 H34C 0.9800 .
C35 H35A 0.9800 .
C35 H35B 0.9800 .
C35 H35C 0.9800 .
C36 H36A 0.9800 .
C36 H36B 0.9800 .
C36 H36C 0.9800 .
C37 C38 1.517(3) .
C37 H37A 0.9900 .
C37 H37B 0.9900 .
C38 C39 1.536(3) .
C38 H38A 0.9900 .
C38 H38B 0.9900 .
C39 B2 1.640(4) .
C39 H39A 0.9900 .
C39 H39B 0.9900 .
B2 O2B 1.506(19) .
B2 O2 1.570(5) .
B2 C40 1.630(4) .
B2 C44 1.637(3) .
C40 C47 1.527(4) .
C40 C41 1.541(4) .
C40 H40 1.0000 .
C41 C42 1.542(4) .
C41 H41A 0.9900 .
C41 H41B 0.9900 .
C42 C43 1.529(4) .
C42 H42A 0.9900 .
C42 H42B 0.9900 .
C43 C44 1.538(4) .
C43 H43A 0.9900 .
C43 H43B 0.9900 .
C44 C45 1.541(4) .
C44 H44 1.0000 .
C45 C46 1.533(4) .
C45 H45A 0.9900 .
C45 H45B 0.9900 .
C46 C47 1.532(4) .
C46 H46A 0.9900 .
C46 H46B 0.9900 .
C47 H47A 0.9900 .
C47 H47B 0.9900 .
O2 C48 1.327(5) .
C48 C49 1.402(6) .
C48 C53 1.421(6) .
C49 C50 1.398(6) .
C49 H49 0.9500 .
C50 C51 1.354(8) .
C50 H50 0.9500 .
C51 C52 1.421(10) .
C51 H51 0.9500 .
C52 C53 1.371(7) .
C52 H52 0.9500 .
C53 H53 0.9500 .
O2B C48B 1.333(15) .
C48B C49B 1.397(17) .
C48B C53B 1.423(16) .
C49B C50B 1.419(14) .
C49B H49B 0.9500 .
C50B C51B 1.369(18) .
C50B H50B 0.9500 .
C51B C52B 1.43(2) .
C51B H51B 0.9500 .
C52B C53B 1.371(17) .
C52B H52B 0.9500 .
C53B H53B 0.9500 .
C54 C55 1.487(5) .
C54 H54A 0.9900 .
C54 H54B 0.9900 .
C55 H55A 0.9900 .
C55 H55B 0.9900 .
C56 C57 1.491(4) .
C56 H56A 0.9900 .
C56 H56B 0.9900 .
C57 H57A 0.9900 .
C57 H57B 0.9900 .
C58 C59 1.513(5) .
C58 H58A 0.9900 .
C58 H58B 0.9900 .
C59 H59A 0.9900 .
C59 H59B 0.9900 .
C60 C61 1.499(7) .
C60 H60A 0.9900 .
C60 H60B 0.9900 .
C61 H61A 0.9900 .
C61 H61B 0.9900 .
C62 C63 1.519(6) .
C62 H62A 0.9900 .
C62 H62B 0.9900 .
C63 H63A 0.9900 .
C63 H63B 0.9900 .
C64 C65 1.495(6) .
C64 H64A 0.9900 .
C64 H64B 0.9900 .
C65 H65A 0.9900 .
C65 H65B 0.9900 .
O9 C69 1.382(10) .
O9 C66 1.474(10) .
C66 C67 1.534(13) .
C66 H66A 0.9900 .
C66 H66B 0.9900 .
C67 C68 1.468(13) .
C67 H67A 0.9900 .
C67 H67B 0.9900 .
C68 C69 1.301(13) .
C68 H68A 0.9900 .
C68 H68B 0.9900 .
C69 H69A 0.9900 .
C69 H69B 0.9900 .
O9B C69B 1.392(17) .
O9B C66B 1.543(17) .
C66B C67B 1.523(18) .
C66B H66C 0.9900 .
C66B H66D 0.9900 .
C67B C68B 1.485(18) .
C67B H67C 0.9900 .
C67B H67D 0.9900 .
C68B C69B 1.306(18) .
C68B H68C 0.9900 .
C68B H68D 0.9900 .
C69B H69C 0.9900 .
C69B H69D 0.9900 .
O10 C73 1.409(18) .
O10 C70 1.513(16) .
C70 C71 1.502(19) .
C70 H70A 0.9900 .
C70 H70B 0.9900 .
C71 C72 1.549(17) .
C71 H71A 0.9900 .
C71 H71B 0.9900 .
C72 C73 1.303(18) .
C72 H72A 0.9900 .
C72 H72B 0.9900 .
C73 H73A 0.9900 .
C73 H73B 0.9900 .
O10B C73B 1.385(18) .
O10B C70B 1.531(18) .
C70B C71B 1.52(2) .
C70B H70C 0.9900 .
C70B H70D 0.9900 .
C71B C72B 1.506(19) .
C71B H71C 0.9900 .
C71B H71D 0.9900 .
C72B C73B 1.299(19) .
C72B H72C 0.9900 .
C72B H72D 0.9900 .
C73B H73C 0.9900 .
C73B H73D 0.9900 .

loop_
_geom_torsion_atom_site_label_1
_geom_torsion_atom_site_label_2
_geom_torsion_atom_site_label_3
_geom_torsion_atom_site_label_4
_geom_torsion
_geom_torsion_site_symmetry_4
C6 N2 N3 C8 -4.6(7) .
Fe1 N2 N3 C8 -162.3(7) .
C6 N2 N3 C8B 7.2(11) .
Fe1 N2 N3 C8B -150.6(11) .
C6 N2 N3 C13 -176.9(2) .
Fe1 N2 N3 C13 25.4(4) .
C30 N4 N5 C32 0.4(2) .
Fe1 N4 N5 C32 -156.99(17) .
C30 N4 N5 C37 -175.31(18) .
Fe1 N4 N5 C37 27.3(3) .
C5 N1 C1 C2 0.5(3) .
Fe1 N1 C1 C2 -177.78(17) .
C5 N1 C1 C6 179.37(19) .
Fe1 N1 C1 C6 1.1(3) .
N1 C1 C2 C3 -0.1(3) .
C6 C1 C2 C3 -178.8(2) .
C1 C2 C3 C4 0.2(4) .
C2 C3 C4 C5 -0.7(4) .
C1 N1 C5 C4 -1.1(3) .
Fe1 N1 C5 C4 177.20(16) .
C1 N1 C5 C30 178.82(18) .
Fe1 N1 C5 C30 -2.9(2) .
C3 C4 C5 N1 1.2(3) .
C3 C4 C5 C30 -178.7(2) .
N3 N2 C6 C7 3.3(11) .
Fe1 N2 C6 C7 167.0(10) .
N3 N2 C6 C7B -5.3(15) .
Fe1 N2 C6 C7B 158.4(15) .
N3 N2 C6 C1 -176.8(2) .
Fe1 N2 C6 C1 -13.0(3) .
N1 C1 C6 C7 -171.8(14) .
C2 C1 C6 C7 7.0(14) .
N1 C1 C6 N2 8.3(3) .
C2 C1 C6 N2 -172.9(2) .
N1 C1 C6 C7B -161.8(17) .
C2 C1 C6 C7B 17.0(17) .
N2 C6 C7 C8 -1.1(15) .
C1 C6 C7 C8 179.0(6) .
N2 N3 C8 C7 3.8(11) .
C13 N3 C8 C7 175.1(9) .
N2 N3 C8 C9 -177.7(9) .
C13 N3 C8 C9 -6.4(16) .
C6 C7 C8 N3 -1.6(14) .
C6 C7 C8 C9 179.9(14) .
N3 C8 C9 C11 62.3(15) .
C7 C8 C9 C11 -119.7(14) .
N3 C8 C9 C12 -61.8(14) .
C7 C8 C9 C12 116.3(14) .
N3 C8 C9 C10 -179.4(12) .
C7 C8 C9 C10 -1.3(16) .
N2 C6 C7B C8B 1(2) .
C1 C6 C7B C8B 171.7(10) .
C6 C7B C8B N3 3(2) .
C6 C7B C8B C9B -173(2) .
N2 N3 C8B C7B -6.8(18) .
C13 N3 C8B C7B 178.0(14) .
N2 N3 C8B C9B 170.1(13) .
C13 N3 C8B C9B -5(2) .
C7B C8B C9B C11B -120(2) .
N3 C8B C9B C11B 63(2) .
C7B C8B C9B C12B 115(2) .
N3 C8B C9B C12B -61(2) .
C7B C8B C9B C10B -3(2) .
N3 C8B C9B C10B -179.6(16) .
C8 N3 C13 C14 -104.7(9) .
N2 N3 C13 C14 66.2(3) .
C8B N3 C13 C14 -119.0(14) .
N3 C13 C14 C15 179.64(19) .
C13 C14 C15 B1 -72.3(3) .
C14 C15 B1 O1 57.2(7) .
C14 C15 B1 O1B 57.4(15) .
C14 C15 B1 C16 -177.8(2) .
C14 C15 B1 C20 -59.9(3) .
O1 B1 C16 C23 -48.1(7) .
O1B B1 C16 C23 -51.7(15) .
C20 B1 C16 C23 62.7(3) .
C15 B1 C16 C23 -174.8(2) .
O1 B1 C16 C17 -172.7(7) .
O1B B1 C16 C17 -176.3(15) .
C20 B1 C16 C17 -61.9(2) .
C15 B1 C16 C17 60.6(3) .
C23 C16 C17 C18 -68.2(3) .
B1 C16 C17 C18 54.5(3) .
C16 C17 C18 C19 -42.3(3) .
C17 C18 C19 C20 42.0(3) .
C18 C19 C20 C21 69.2(3) .
C18 C19 C20 B1 -53.8(3) .
O1 B1 C20 C19 176.1(10) .
O1B B1 C20 C19 180(2) .
C16 B1 C20 C19 61.8(2) .
C15 B1 C20 C19 -62.3(3) .
O1 B1 C20 C21 50.9(10) .
O1B B1 C20 C21 54(2) .
C16 B1 C20 C21 -63.4(3) .
C15 B1 C20 C21 172.5(2) .
C19 C20 C21 C22 -68.3(3) .
B1 C20 C21 C22 55.4(3) .
C20 C21 C22 C23 -42.9(4) .
C21 C22 C23 C16 42.0(3) .
C17 C16 C23 C22 68.8(3) .
B1 C16 C23 C22 -54.0(3) .
C16 B1 O1 C24 -51(2) .
C20 B1 O1 C24 -161.5(17) .
C15 B1 O1 C24 77(2) .
B1 O1 C24 C29 -24(3) .
B1 O1 C24 C25 154.4(17) .
O1 C24 C25 C26 -179.2(13) .
C29 C24 C25 C26 -0.6(18) .
C24 C25 C26 C27 0.5(12) .
C25 C26 C27 C28 -2.3(12) .
C26 C27 C28 C29 4.1(16) .
C27 C28 C29 C24 -4(2) .
O1 C24 C29 C28 -179.0(18) .
C25 C24 C29 C28 2(2) .
C16 B1 O1B C24B -46(5) .
C20 B1 O1B C24B -159(4) .
C15 B1 O1B C24B 81(5) .
B1 O1B C24B C29B -22(7) .
B1 O1B C24B C25B 166(4) .
O1B C24B C25B C26B 176(3) .
C29B C24B C25B C26B 3(5) .
C24B C25B C26B C27B -3(3) .
C25B C26B C27B C28B 6(3) .
C26B C27B C28B C29B -10(4) .
C27B C28B C29B C24B 11(6) .
O1B C24B C29B C28B -179(4) .
C25B C24B C29B C28B -8(6) .
N5 N4 C30 C31 -0.1(2) .
Fe1 N4 C30 C31 163.02(15) .
N5 N4 C30 C5 -176.36(17) .
Fe1 N4 C30 C5 -13.2(2) .
N1 C5 C30 N4 10.9(3) .
C4 C5 C30 N4 -169.2(2) .
N1 C5 C30 C31 -164.4(2) .
C4 C5 C30 C31 15.5(4) .
N4 C30 C31 C32 -0.2(3) .
C5 C30 C31 C32 175.3(2) .
N4 N5 C32 C31 -0.6(3) .
C37 N5 C32 C31 174.5(2) .
N4 N5 C32 C33 178.4(2) .
C37 N5 C32 C33 -6.6(4) .
C30 C31 C32 N5 0.4(3) .
C30 C31 C32 C33 -178.4(2) .
N5 C32 C33 C35 -64.7(3) .
C31 C32 C33 C35 113.9(3) .
N5 C32 C33 C36 59.6(3) .
C31 C32 C33 C36 -121.7(3) .
N5 C32 C33 C34 177.3(2) .
C31 C32 C33 C34 -4.0(4) .
C35 C33 C36 K1 -137.52(19) 4
C32 C33 C36 K1 98.0(2) 4
C34 C33 C36 K1 -19.6(3) 4
N4 N5 C37 C38 63.4(2) .
C32 N5 C37 C38 -111.3(3) .
N5 C37 C38 C39 -177.73(18) .
C37 C38 C39 B2 -69.1(3) .
C38 C39 B2 O2B 73.2(8) .
C38 C39 B2 O2 60.0(3) .
C38 C39 B2 C40 -52.6(3) .
C38 C39 B2 C44 -170.8(2) .
O2B B2 C40 C47 -179.0(10) .
O2 B2 C40 C47 -178.6(3) .
C44 B2 C40 C47 64.0(3) .
C39 B2 C40 C47 -59.4(3) .
O2B B2 C40 C41 54.7(10) .
O2 B2 C40 C41 55.1(3) .
C44 B2 C40 C41 -62.3(3) .
C39 B2 C40 C41 174.3(2) .
C47 C40 C41 C42 -70.0(3) .
B2 C40 C41 C42 54.2(3) .
C40 C41 C42 C43 -43.0(4) .
C41 C42 C43 C44 44.3(4) .
C42 C43 C44 C45 66.0(3) .
C42 C43 C44 B2 -56.6(3) .
O2B B2 C44 C43 -58.9(8) .
O2 B2 C44 C43 -44.5(3) .
C40 B2 C44 C43 63.4(3) .
C39 B2 C44 C43 -172.7(2) .
O2B B2 C44 C45 176.5(8) .
O2 B2 C44 C45 -169.0(3) .
C40 B2 C44 C45 -61.1(3) .
C39 B2 C44 C45 62.7(3) .
C43 C44 C45 C46 -69.8(3) .
B2 C44 C45 C46 52.6(3) .
C44 C45 C46 C47 -41.8(4) .
C41 C40 C47 C46 67.4(3) .
B2 C40 C47 C46 -56.8(3) .
C45 C46 C47 C40 43.3(4) .
C40 B2 O2 C48 -170.7(5) .
C44 B2 O2 C48 -60.6(6) .
C39 B2 O2 C48 68.4(6) .
B2 O2 C48 C49 -5.1(8) .
B2 O2 C48 C53 175.6(4) .
O2 C48 C49 C50 -179.0(4) .
C53 C48 C49 C50 0.3(5) .
C48 C49 C50 C51 0.2(6) .
C49 C50 C51 C52 -0.4(7) .
C50 C51 C52 C53 0.1(7) .
C51 C52 C53 C48 0.4(7) .
O2 C48 C53 C52 178.8(5) .
C49 C48 C53 C52 -0.6(6) .
C40 B2 O2B C48B -170.7(19) .
C44 B2 O2B C48B -56(2) .
C39 B2 O2B C48B 64(2) .
B2 O2B C48B C49B -1(3) .
B2 O2B C48B C53B -179.4(19) .
O2B C48B C49B C50B -179.2(17) .
C53B C48B C49B C50B -1(2) .
C48B C49B C50B C51B -1(2) .
C49B C50B C51B C52B 1(2) .
C50B C51B C52B C53B 0(3) .
C51B C52B C53B C48B -1(3) .
O2B C48B C53B C52B -179.7(19) .
C49B C48B C53B C52B 2(3) .
C65 O3 C54 C55 173.2(3) .
K1 O3 C54 C55 -50.7(3) .
C56 O4 C55 C54 -172.8(3) .
K1 O4 C55 C54 -48.8(3) .
O3 C54 C55 O4 67.3(4) .
C55 O4 C56 C57 -172.9(3) .
K1 O4 C56 C57 59.8(3) .
C55 O4 C56 K1 127.3(3) .
C58 O5 C57 C56 -178.8(3) .
K1 O5 C57 C56 32.8(3) .
O4 C56 C57 O5 -63.4(3) .
K1 C56 C57 O5 -22.1(2) .
C57 O5 C58 C59 -177.3(3) .
K1 O5 C58 C59 -30.4(4) .
C60 O6 C59 C58 168.0(4) .
K1 O6 C59 C58 -61.3(4) .
O5 C58 C59 O6 61.2(4) .
C59 O6 C60 C61 168.7(4) .
K1 O6 C60 C61 41.5(6) .
C62 O7 C61 C60 -167.6(3) .
K1 O7 C61 C60 54.7(4) .
O6 C60 C61 O7 -63.7(6) .
C61 O7 C62 C63 -171.3(3) .
K1 O7 C62 C63 -34.6(3) .
C64 O8 C63 C62 168.3(3) .
K1 O8 C63 C62 -62.4(3) .
C64 O8 C63 K1 -129.3(3) .
O7 C62 C63 O8 64.9(4) .
O7 C62 C63 K1 23.8(2) .
C63 O8 C64 C65 -174.1(3) .
K1 O8 C64 C65 57.9(3) .
C54 O3 C65 C64 175.1(3) .
K1 O3 C65 C64 40.6(3) .
O8 C64 C65 O3 -65.0(4) .
C69 O9 C66 C67 -20.6(12) .
K1 O9 C66 C67 -178.0(7) .
O9 C66 C67 C68 30.1(11) .
C66 C67 C68 C69 -34.6(13) .
C67 C68 C69 O9 23.8(15) .
C67 C68 C69 K1 47(2) .
C66 O9 C69 C68 -0.4(13) .
K1 O9 C69 C68 159.9(8) .
C66 O9 C69 K1 -160.3(12) .
C69B O9B C66B C67B 27(3) .
K1 O9B C66B C67B -131(3) .
O9B C66B C67B C68B -17(3) .
C66B C67B C68B C69B 1(4) .
C67B C68B C69B O9B 17(4) .
C67B C68B C69B K1 72(4) .
C66B O9B C69B C68B -28(3) .
K1 O9B C69B C68B 142(2) .
C66B O9B C69B K1 -169(2) .
C73 O10 C70 C71 -11(2) .
O10 C70 C71 C72 18(2) .
C70 C71 C72 C73 -24(3) .
C71 C72 C73 O10 19(3) .
C70 O10 C73 C72 -4(3) .
C73B O10B C70B C71B -23(5) .
O10B C70B C71B C72B 17(5) .
C70B C71B C72B C73B -6(6) .
C71B C72B C73B O10B -9(6) .
C70B O10B C73B C72B 20(6) .
